data_4312189
loop_
_publ_author_name
'Boris Quinodoz'
'Ga\"el Labat'
'Helen Stoeckli-Evans'
'Alex von Zelewsky'

_publ_section_title
;
 Chiral Induction in Self-Assembled Helicates: CHIRAGEN Type Ligands with
 Ferrocene Bridging Units
;
_journal_name_full 'Inorganic Chemistry'
_journal_page_first 7994
_journal_page_last 8004
_journal_paper_doi 10.1021/ic049913a
_journal_volume 43
_journal_year 2004
_chemical_formula_moiety 'C88 H84 Cu2 Fe2 N8, 2(P F6), 8.5(C H2 Cl2)'
_chemical_formula_sum 'C96.5 H101 Cl17 Cu2 F12 Fe2 N8 P2'
_chemical_formula_weight 2456.18
_space_group_IT_number 19
_symmetry_cell_setting orthorhombic
_symmetry_space_group_name_Hall 'P 2ac 2ab'
_symmetry_space_group_name_H-M 'P 21 21 21'
_atom_sites_solution_hydrogens constr
_atom_sites_solution_primary direct
_atom_sites_solution_secondary difmap
_audit_creation_method SHELXL-97
_cell_angle_alpha 90.00
_cell_angle_beta 90.00
_cell_angle_gamma 90.00
_cell_formula_units_Z 4
_cell_length_a 16.1399(6)
_cell_length_b 19.5241(7)
_cell_length_c 33.5507(10)
_cell_measurement_reflns_used 5850
_cell_measurement_temperature 153(2)
_cell_measurement_theta_max 25.26
_cell_measurement_theta_min 0.82
_cell_volume 10572.4(6)
_computing_cell_refinement 'CELL (Stoe IPDS Software, 2000)'
_computing_data_collection 'EXPOSE (Stoe IPDS Software, 2000)'
_computing_data_reduction 'INTEGRATE (Stoe IPDS Software, 2000)'
_computing_molecular_graphics 'PLATON99 version 280602 (Spek, 1990)'
_computing_publication_material 'SHELXL-97 (Sheldrick, 1997)'
_computing_structure_refinement 'SHELXL-97 (Sheldrick, 1997)'
_computing_structure_solution 'SHELXS-97 (Sheldrick, 1990)'
_diffrn_ambient_temperature 153(2)
_diffrn_detector_area_resol_mean 0.81\%A
_diffrn_measured_fraction_theta_full 0.993
_diffrn_measured_fraction_theta_max 0.993
_diffrn_measurement_device_type 'STOE IPDS-II'
_diffrn_measurement_method 'phi oscillation'
_diffrn_radiation_monochromator graphite
_diffrn_radiation_source 'fine-focus sealed tube'
_diffrn_radiation_type MoK\a
_diffrn_radiation_wavelength 0.71073
_diffrn_reflns_av_R_equivalents 0.0750
_diffrn_reflns_av_sigmaI/netI 0.0689
_diffrn_reflns_limit_h_max 19
_diffrn_reflns_limit_h_min -19
_diffrn_reflns_limit_k_max 22
_diffrn_reflns_limit_k_min -23
_diffrn_reflns_limit_l_max 39
_diffrn_reflns_limit_l_min -39
_diffrn_reflns_number 66853
_diffrn_reflns_theta_full 24.96
_diffrn_reflns_theta_max 24.96
_diffrn_reflns_theta_min 1.21
_diffrn_standards_decay_% 0
_diffrn_standards_interval_time 0
_diffrn_standards_number 0
_exptl_absorpt_coefficient_mu 1.195
_exptl_absorpt_correction_type none
_exptl_crystal_colour red
_exptl_crystal_density_diffrn 1.543
_exptl_crystal_density_meas ?
_exptl_crystal_density_method 'not measured'
_exptl_crystal_description block
_exptl_crystal_F_000 4996
_exptl_crystal_size_max 0.40
_exptl_crystal_size_mid 0.20
_exptl_crystal_size_min 0.10
_refine_diff_density_max 0.514
_refine_diff_density_min -0.665
_refine_diff_density_rms 0.127
_refine_ls_abs_structure_details 'Flack H D (1983), Acta Cryst. A39, 876-881'
_refine_ls_abs_structure_Flack 0.16(2)
_refine_ls_extinction_coef 0.00041(11)
_refine_ls_extinction_expression Fc^*^=kFc[1+0.001xFc^2^\l^3^/sin(2\q)]^-1/4^
_refine_ls_extinction_method SHELXL
_refine_ls_goodness_of_fit_ref 0.991
_refine_ls_hydrogen_treatment mixed
_refine_ls_matrix_type full
_refine_ls_number_parameters 1029
_refine_ls_number_reflns 18351
_refine_ls_number_restraints 0
_refine_ls_restrained_S_all 0.991
_refine_ls_R_factor_all 0.1053
_refine_ls_R_factor_gt 0.0846
_refine_ls_shift/su_max 0.001
_refine_ls_shift/su_mean <0.001
_refine_ls_structure_factor_coef Fsqd
_refine_ls_weighting_details 'calc w=1/[\s^2^(Fo^2^)+(0.1556P)^2^] where P=(Fo^2^+2Fc^2^)/3'
_refine_ls_weighting_scheme calc
_refine_ls_wR_factor_gt 0.2192
_refine_ls_wR_factor_ref 0.2324
_reflns_number_gt 12845
_reflns_number_total 18351
_reflns_threshold_expression I>2sigma(I)
_cod_data_source_file ic049913asi20040120_092551_2.cif
_cod_data_source_block C2
_cod_depositor_comments
;
The following automatic conversions were performed:

'_symmetry_cell_setting' tag value 'orthorombic' was replaced with
'orthorhombic' value.

Automatic conversion script
Id: cif_fix_values 1646 2011-03-28 12:23:43Z adriana 

The following automatic conversions were performed:

'_exptl_crystal_density_meas' value 'none' was changed to '?' - the
value is perceived as not measured.

Automatic conversion script
Id: cif_fix_values 3008 2015-01-20 13:52:24Z robertas 

The following automatic conversions were performed:

data name '_atom_site_symetry_multiplicity' was replaced with
'_atom_site_symmetry_multiplicity' as specified in the replacement
file 'data/replacement-values/replacement_tags.lst'.

Automatic conversion script
Id: cif_correct_tags 9268 2022-04-12 08:56:07Z antanas 
;
_cod_original_formula_sum 'C96.50 H101 Cl17 Cu2 F12 Fe2 N8 P2'
_cod_database_code 4312189

loop_
_symmetry_equiv_pos_as_xyz
'x, y, z'
'-x+1/2, -y, z+1/2'
'x+1/2, -y+1/2, -z'
'-x, y+1/2, -z+1/2'

loop_
_atom_site_label
_atom_site_type_symbol
_atom_site_fract_x
_atom_site_fract_y
_atom_site_fract_z
_atom_site_U_iso_or_equiv
_atom_site_adp_type
_atom_site_occupancy
_atom_site_symmetry_multiplicity
_atom_site_calc_flag
_atom_site_refinement_flags
_atom_site_disorder_assembly
_atom_site_disorder_group
Cu1 Cu 0.87936(6) 0.12763(5) 0.37181(3) 0.0542(2) Uani 1 1 d . . .
Cu2 Cu 0.83005(6) -0.03834(5) 0.58647(3) 0.0573(2) Uani 1 1 d . . .
Fe1 Fe 0.84035(8) -0.10423(6) 0.43998(4) 0.0635(3) Uani 1 1 d . . .
Fe2 Fe 0.89681(8) 0.18681(6) 0.51649(3) 0.0583(3) Uani 1 1 d . . .
N1 N 0.7706(4) 0.0704(3) 0.38217(17) 0.0483(14) Uani 1 1 d . . .
N2 N 0.7950(4) 0.2055(3) 0.36909(18) 0.0536(15) Uani 1 1 d . . .
N3 N 0.9328(4) -0.0791(4) 0.5547(2) 0.0598(16) Uani 1 1 d . . .
N4 N 0.9212(4) -0.0079(4) 0.62268(17) 0.0572(16) Uani 1 1 d . . .
N5 N 0.9846(4) 0.1378(3) 0.40563(17) 0.0513(14) Uani 1 1 d . . .
N6 N 0.9535(4) 0.0797(3) 0.33588(19) 0.0503(14) Uani 1 1 d . . .
N7 N 0.7514(5) 0.0444(4) 0.57051(18) 0.0663(19) Uani 1 1 d . . .
N8 N 0.7232(4) -0.0910(3) 0.58340(19) 0.0539(15) Uani 1 1 d . . .
C1 C 0.8307(5) -0.0435(4) 0.3919(2) 0.0555(18) Uani 1 1 d . . .
C2 C 0.8430(5) -0.1117(5) 0.3784(2) 0.072(2) Uani 1 1 d . . .
H2A H 0.8079 -0.1374 0.3613 0.086 Uiso 1 1 calc R . .
C3 C 0.9217(5) -0.1344(5) 0.3966(2) 0.063(2) Uani 1 1 d . . .
H3A H 0.9463 -0.1783 0.3937 0.076 Uiso 1 1 calc R . .
C4 C 0.9532(7) -0.0811(5) 0.4183(3) 0.076(3) Uani 1 1 d . . .
H4A H 1.0028 -0.0831 0.4335 0.091 Uiso 1 1 calc R . .
C5 C 0.9010(5) -0.0216(4) 0.4150(3) 0.063(2) Uani 1 1 d . . .
H5A H 0.9109 0.0226 0.4259 0.076 Uiso 1 1 calc R . .
C6 C 0.7628(5) 0.0010(4) 0.3827(2) 0.0530(18) Uani 1 1 d . . .
C7 C 0.6851(4) -0.0267(5) 0.3725(3) 0.062(2) Uani 1 1 d . . .
H7A H 0.6809 -0.0752 0.3711 0.075 Uiso 1 1 calc R . .
C8 C 0.6156(6) 0.0101(5) 0.3645(3) 0.071(2) Uani 1 1 d . . .
H8A H 0.5636 -0.0112 0.3597 0.086 Uiso 1 1 calc R . .
C9 C 0.6257(6) 0.0849(4) 0.3637(3) 0.066(2) Uani 1 1 d . . .
H9A H 0.5823 0.1152 0.3562 0.079 Uiso 1 1 calc R . .
C10 C 0.7050(5) 0.1081(4) 0.3749(2) 0.0585(19) Uani 1 1 d . . .
C11 C 0.7189(4) 0.1836(4) 0.37528(19) 0.0472(15) Uani 1 1 d . . .
C12 C 0.6508(5) 0.2318(4) 0.3803(2) 0.0570(18) Uani 1 1 d . . .
H12A H 0.5953 0.2163 0.3830 0.068 Uiso 1 1 calc R . .
C13 C 0.6692(6) 0.2999(4) 0.3811(2) 0.063(2) Uani 1 1 d . . .
H13A H 0.6272 0.3328 0.3862 0.076 Uiso 1 1 calc R . .
C14 C 0.7557(4) 0.3219(4) 0.3739(2) 0.0522(17) Uani 1 1 d . . .
C15 C 0.8168(5) 0.2675(4) 0.3677(2) 0.0573(18) Uani 1 1 d . . .
C16 C 0.9021(6) 0.2904(4) 0.3595(3) 0.064(2) Uani 1 1 d . . .
H16B H 0.9205 0.2710 0.3337 0.077 Uiso 1 1 calc R . .
H16A H 0.9394 0.2728 0.3805 0.077 Uiso 1 1 calc R . .
C17 C 0.9092(7) 0.3702(5) 0.3578(3) 0.081(3) Uani 1 1 d . . .
H17A H 0.9662 0.3882 0.3527 0.097 Uiso 1 1 calc R . .
C18 C 0.8654(5) 0.3986(5) 0.3979(3) 0.077(3) Uani 1 1 d . . .
H18B H 0.8673 0.3670 0.4209 0.092 Uiso 1 1 calc R . .
H18A H 0.8811 0.4459 0.4054 0.092 Uiso 1 1 calc R . .
C19 C 0.7859(6) 0.3930(4) 0.3717(3) 0.067(2) Uani 1 1 d . . .
H19A H 0.7433 0.4293 0.3761 0.081 Uiso 1 1 calc R . .
C20 C 0.8425(6) 0.4021(4) 0.3330(2) 0.064(2) Uani 1 1 d . . .
C21 C 0.8092(6) 0.3725(5) 0.2933(3) 0.082(3) Uani 1 1 d . . .
H21A H 0.7874 0.3263 0.2979 0.123 Uiso 1 1 calc R . .
H21B H 0.8542 0.3705 0.2738 0.123 Uiso 1 1 calc R . .
H21C H 0.7648 0.4020 0.2832 0.123 Uiso 1 1 calc R . .
C22 C 0.8514(7) 0.4793(5) 0.3249(4) 0.091(3) Uani 1 1 d . . .
H22A H 0.8872 0.4863 0.3016 0.137 Uiso 1 1 calc R . .
H22B H 0.8761 0.5017 0.3482 0.137 Uiso 1 1 calc R . .
H22C H 0.7967 0.4991 0.3197 0.137 Uiso 1 1 calc R . .
C23 C 0.8545(5) -0.1256(4) 0.4983(3) 0.062(2) Uani 1 1 d . . .
C24 C 0.7893(6) -0.0727(5) 0.4916(3) 0.073(2) Uani 1 1 d . . .
H24A H 0.7897 -0.0273 0.5017 0.087 Uiso 1 1 calc R . .
C25 C 0.7285(6) -0.1013(5) 0.4682(3) 0.070(2) Uani 1 1 d . . .
H25A H 0.6799 -0.0783 0.4594 0.084 Uiso 1 1 calc R . .
C26 C 0.7494(8) -0.1718(5) 0.4589(3) 0.092(4) Uani 1 1 d . . .
H26A H 0.7163 -0.2030 0.4441 0.110 Uiso 1 1 calc R . .
C27 C 0.8277(7) -0.1860(6) 0.4758(2) 0.077(2) Uani 1 1 d . . .
H27A H 0.8578 -0.2275 0.4731 0.093 Uiso 1 1 calc R . .
C28 C 0.9266(5) -0.1216(5) 0.5238(3) 0.074(2) Uani 1 1 d . . .
C29 C 0.9987(7) -0.1592(6) 0.5121(3) 0.090(4) Uani 1 1 d . . .
H29A H 0.9981 -0.1880 0.4892 0.108 Uiso 1 1 calc R . .
C30 C 1.0719(8) -0.1520(7) 0.5358(3) 0.103(4) Uani 1 1 d . . .
H30A H 1.1209 -0.1770 0.5298 0.123 Uiso 1 1 calc R . .
C31 C 1.0687(6) -0.1093(6) 0.5664(3) 0.088(3) Uani 1 1 d . . .
H31A H 1.1165 -0.1056 0.5828 0.106 Uiso 1 1 calc R . .
C32 C 1.0014(5) -0.0701(4) 0.5762(2) 0.058(2) Uani 1 1 d . . .
C33 C 0.9984(6) -0.0266(6) 0.6090(3) 0.077(3) Uani 1 1 d . . .
C34 C 1.0676(6) -0.0034(5) 0.6268(3) 0.082(3) Uani 1 1 d . . .
H34A H 1.1210 -0.0167 0.6179 0.098 Uiso 1 1 calc R . .
C35 C 1.0568(6) 0.0434(6) 0.6607(3) 0.084(3) Uani 1 1 d . . .
H35A H 1.1037 0.0601 0.6748 0.101 Uiso 1 1 calc R . .
C36 C 0.9739(8) 0.0639(5) 0.6724(2) 0.078(3) Uani 1 1 d . . .
C37 C 0.9180(5) 0.0341(5) 0.6548(2) 0.059(2) Uani 1 1 d . . .
C38 C 0.8295(6) 0.0565(6) 0.6674(3) 0.082(3) Uani 1 1 d . . .
H38B H 0.7976 0.0160 0.6764 0.099 Uiso 1 1 calc R . .
H38A H 0.8003 0.0769 0.6444 0.099 Uiso 1 1 calc R . .
C39 C 0.8348(8) 0.1103(6) 0.7022(3) 0.090(3) Uani 1 1 d . . .
H39A H 0.7811 0.1272 0.7134 0.108 Uiso 1 1 calc R . .
C40 C 0.8981(6) 0.1636(5) 0.6914(3) 0.080(3) Uani 1 1 d . . .
H40B H 0.8956 0.2054 0.7081 0.096 Uiso 1 1 calc R . .
H40A H 0.8992 0.1753 0.6627 0.096 Uiso 1 1 calc R . .
C41 C 0.9645(7) 0.1134(5) 0.7039(3) 0.088(3) Uani 1 1 d . . .
H41A H 1.0162 0.1327 0.7159 0.105 Uiso 1 1 calc R . .
C42 C 0.8999(7) 0.0858(5) 0.7321(3) 0.079(3) Uani 1 1 d . . .
C43 C 0.8942(8) 0.0098(7) 0.7476(2) 0.096(4) Uani 1 1 d . . .
H43A H 0.8790 -0.0205 0.7255 0.143 Uiso 1 1 calc R . .
H43B H 0.8521 0.0068 0.7685 0.143 Uiso 1 1 calc R . .
H43C H 0.9480 -0.0043 0.7584 0.143 Uiso 1 1 calc R . .
C44 C 0.8914(10) 0.1265(7) 0.7733(3) 0.115(4) Uani 1 1 d . . .
H44A H 0.8407 0.1119 0.7870 0.173 Uiso 1 1 calc R . .
H44B H 0.8887 0.1758 0.7679 0.173 Uiso 1 1 calc R . .
H44C H 0.9395 0.1166 0.7902 0.173 Uiso 1 1 calc R . .
C45 C 0.9243(7) 0.2057(4) 0.4592(2) 0.069(2) Uani 1 1 d . . .
C46 C 0.9243(7) 0.2691(4) 0.4799(2) 0.075(3) Uani 1 1 d . . .
H46A H 0.9688 0.3008 0.4815 0.090 Uiso 1 1 calc R . .
C47 C 0.8503(6) 0.2756(5) 0.4965(2) 0.063(2) Uani 1 1 d . . .
H47A H 0.8352 0.3121 0.5137 0.076 Uiso 1 1 calc R . .
C48 C 0.7981(9) 0.2231(6) 0.4859(2) 0.101(4) Uani 1 1 d . . .
H48A H 0.7414 0.2185 0.4929 0.122 Uiso 1 1 calc R . .
C49 C 0.8482(5) 0.1752(5) 0.4614(2) 0.0570(19) Uani 1 1 d . . .
H49A H 0.8312 0.1330 0.4499 0.068 Uiso 1 1 calc R . .
C50 C 0.9987(5) 0.1777(4) 0.4374(2) 0.0499(16) Uani 1 1 d . . .
C51 C 1.0805(4) 0.1887(4) 0.4525(2) 0.0529(18) Uani 1 1 d . . .
H51A H 1.0879 0.2152 0.4760 0.064 Uiso 1 1 calc R . .
C52 C 1.1481(5) 0.1619(5) 0.4336(2) 0.064(2) Uani 1 1 d . . .
H52A H 1.2026 0.1695 0.4434 0.077 Uiso 1 1 calc R . .
C53 C 1.1334(5) 0.1203(4) 0.3973(2) 0.0556(18) Uani 1 1 d . . .
H53A H 1.1782 0.1032 0.3819 0.067 Uiso 1 1 calc R . .
C54 C 1.0532(5) 0.1076(4) 0.3869(2) 0.0601(19) Uani 1 1 d . . .
C55 C 1.0334(4) 0.0688(4) 0.3500(2) 0.0482(16) Uani 1 1 d . . .
C56 C 1.0867(5) 0.0267(4) 0.3324(2) 0.0529(17) Uani 1 1 d . . .
H56A H 1.1392 0.0192 0.3444 0.064 Uiso 1 1 calc R . .
C57 C 1.0679(5) -0.0066(5) 0.2972(3) 0.065(2) Uani 1 1 d . . .
H57A H 1.1080 -0.0331 0.2833 0.078 Uiso 1 1 calc R . .
C58 C 0.9880(4) 0.0005(4) 0.2831(2) 0.0485(16) Uani 1 1 d . . .
C59 C 0.9349(6) 0.0467(4) 0.3024(3) 0.065(2) Uani 1 1 d . . .
C60 C 0.8499(5) 0.0652(6) 0.2850(2) 0.077(3) Uani 1 1 d . . .
H60B H 0.8454 0.1153 0.2814 0.092 Uiso 1 1 calc R . .
H60A H 0.8052 0.0501 0.3033 0.092 Uiso 1 1 calc R . .
C61 C 0.8422(6) 0.0278(7) 0.2440(3) 0.089(3) Uani 1 1 d . . .
H61A H 0.7883 0.0355 0.2300 0.107 Uiso 1 1 calc R . .
C62 C 0.8660(6) -0.0553(8) 0.2515(4) 0.110(5) Uani 1 1 d . . .
H62B H 0.8548 -0.0723 0.2787 0.132 Uiso 1 1 calc R . .
H62A H 0.8448 -0.0870 0.2308 0.132 Uiso 1 1 calc R . .
C63 C 0.9548(7) -0.0297(6) 0.2445(3) 0.090(3) Uani 1 1 d . . .
H63A H 0.9926 -0.0622 0.2304 0.108 Uiso 1 1 calc R . .
C64 C 0.9207(7) 0.0388(10) 0.2171(2) 0.109(5) Uani 1 1 d . . .
C65 C 0.9601(6) 0.1026(7) 0.2186(4) 0.091(3) Uani 1 1 d . . .
H65A H 0.9992 0.1034 0.2409 0.137 Uiso 1 1 calc R . .
H65B H 0.9185 0.1387 0.2223 0.137 Uiso 1 1 calc R . .
H65C H 0.9901 0.1105 0.1936 0.137 Uiso 1 1 calc R . .
C66 C 0.8943(8) 0.0050(9) 0.1761(3) 0.146(7) Uani 1 1 d . . .
H66A H 0.8390 0.0212 0.1686 0.219 Uiso 1 1 calc R . .
H66B H 0.8934 -0.0450 0.1789 0.219 Uiso 1 1 calc R . .
H66C H 0.9341 0.0178 0.1553 0.219 Uiso 1 1 calc R . .
C67 C 0.8509(6) 0.1290(5) 0.5617(3) 0.077(3) Uani 1 1 d . . .
C68 C 0.8891(9) 0.1896(4) 0.5763(2) 0.095(4) Uani 1 1 d . . .
H68A H 0.8636 0.2254 0.5911 0.114 Uiso 1 1 calc R . .
C69 C 0.9785(7) 0.1851(6) 0.5636(3) 0.083(3) Uani 1 1 d . . .
H69A H 1.0218 0.2158 0.5708 0.099 Uiso 1 1 calc R . .
C70 C 0.9855(7) 0.1294(5) 0.5403(3) 0.085(3) Uani 1 1 d . . .
H70A H 1.0337 0.1166 0.5258 0.102 Uiso 1 1 calc R . .
C71 C 0.9090(6) 0.0926(4) 0.5407(2) 0.061(2) Uani 1 1 d . . .
H71A H 0.8998 0.0495 0.5283 0.073 Uiso 1 1 calc R . .
C72 C 0.7681(7) 0.1100(4) 0.5698(2) 0.072(3) Uani 1 1 d . . .
C73 C 0.7050(11) 0.1594(6) 0.5773(3) 0.106(5) Uani 1 1 d . . .
H73A H 0.7181 0.2068 0.5768 0.127 Uiso 1 1 calc R . .
C74 C 0.6299(8) 0.1401(6) 0.5848(4) 0.096(3) Uani 1 1 d . . .
H74A H 0.5895 0.1728 0.5926 0.115 Uiso 1 1 calc R . .
C75 C 0.6077(8) 0.0683(5) 0.5814(3) 0.084(3) Uani 1 1 d . . .
H75A H 0.5515 0.0542 0.5835 0.101 Uiso 1 1 calc R . .
C76 C 0.6648(7) 0.0249(4) 0.5755(3) 0.075(3) Uani 1 1 d . . .
C77 C 0.6566(5) -0.0548(4) 0.5765(2) 0.061(2) Uani 1 1 d . . .
C78 C 0.5759(6) -0.0834(6) 0.5696(3) 0.073(3) Uani 1 1 d . . .
H78A H 0.5274 -0.0565 0.5665 0.088 Uiso 1 1 calc R . .
C79 C 0.5761(7) -0.1449(8) 0.5682(5) 0.120(5) Uani 1 1 d . . .
H79A H 0.5250 -0.1648 0.5603 0.144 Uiso 1 1 calc R . .
C80 C 0.6413(5) -0.1937(6) 0.5766(3) 0.082(3) Uani 1 1 d . . .
C81 C 0.7218(6) -0.1560(4) 0.5848(3) 0.064(2) Uani 1 1 d . . .
C82 C 0.7944(5) -0.2018(5) 0.5948(3) 0.077(3) Uani 1 1 d . . .
H82B H 0.8185 -0.1877 0.6207 0.092 Uiso 1 1 calc R . .
H82A H 0.8377 -0.1969 0.5741 0.092 Uiso 1 1 calc R . .
C83 C 0.7651(4) -0.2807(4) 0.5973(2) 0.0533(18) Uani 1 1 d . . .
H83A H 0.8094 -0.3145 0.6041 0.064 Uiso 1 1 calc R . .
C84 C 0.7149(7) -0.2960(5) 0.5585(3) 0.081(3) Uani 1 1 d . . .
H84B H 0.7104 -0.3454 0.5521 0.097 Uiso 1 1 calc R . .
H84A H 0.7335 -0.2694 0.5350 0.097 Uiso 1 1 calc R . .
C85 C 0.6342(6) -0.2651(5) 0.5798(3) 0.082(3) Uani 1 1 d . . .
H85A H 0.5794 -0.2864 0.5736 0.098 Uiso 1 1 calc R . .
C86 C 0.6821(7) -0.2906(5) 0.6188(3) 0.084(3) Uani 1 1 d . . .
C87 C 0.6632(7) -0.2515(7) 0.6583(3) 0.100(4) Uani 1 1 d . . .
H87A H 0.6858 -0.2050 0.6566 0.150 Uiso 1 1 calc R . .
H87B H 0.6887 -0.2757 0.6807 0.150 Uiso 1 1 calc R . .
H87C H 0.6031 -0.2491 0.6623 0.150 Uiso 1 1 calc R . .
C88 C 0.6748(7) -0.3699(5) 0.6257(3) 0.092(3) Uani 1 1 d . . .
H88C H 0.6167 -0.3838 0.6231 0.139 Uiso 1 1 calc R . .
H88A H 0.6949 -0.3813 0.6524 0.139 Uiso 1 1 calc R . .
H88B H 0.7082 -0.3940 0.6057 0.139 Uiso 1 1 calc R . .
P1 P 0.37492(19) 0.12112(19) 0.37020(13) 0.1098(12) Uani 1 1 d . . .
F1 F 0.3899(9) 0.1513(8) 0.3261(5) 0.244(8) Uani 1 1 d . . .
F2 F 0.3569(10) 0.0990(8) 0.4126(3) 0.219(6) Uani 1 1 d . . .
F3 F 0.4330(6) 0.0671(7) 0.3576(7) 0.307(12) Uani 1 1 d . . .
F4 F 0.3036(5) 0.0735(6) 0.3547(3) 0.168(4) Uani 1 1 d . . .
F5 F 0.3096(5) 0.1823(4) 0.3747(4) 0.157(4) Uani 1 1 d . . .
F6 F 0.4475(4) 0.1678(4) 0.3859(3) 0.151(4) Uani 1 1 d . . .
P2 P 0.32255(18) -0.12912(16) 0.58456(12) 0.0959(9) Uani 1 1 d . . .
F7 F 0.3794(6) -0.0771(5) 0.5638(6) 0.214(7) Uani 1 1 d . . .
F8 F 0.2629(6) -0.1825(5) 0.6032(4) 0.170(4) Uani 1 1 d . . .
F9 F 0.2692(5) -0.1413(5) 0.5472(3) 0.157(4) Uani 1 1 d . . .
F10 F 0.3774(5) -0.1908(4) 0.5758(4) 0.183(5) Uani 1 1 d . . .
F11 F 0.3706(10) -0.1207(8) 0.6224(6) 0.282(10) Uani 1 1 d . . .
F12 F 0.2612(4) -0.0724(4) 0.5966(3) 0.140(3) Uani 1 1 d . . .

loop_
_atom_site_aniso_label
_atom_site_aniso_U_11
_atom_site_aniso_U_22
_atom_site_aniso_U_33
_atom_site_aniso_U_23
_atom_site_aniso_U_13
_atom_site_aniso_U_12
Cu1 0.0568(5) 0.0547(5) 0.0512(5) -0.0070(4) 0.0046(4) -0.0024(4)
Cu2 0.0678(5) 0.0518(5) 0.0524(5) -0.0010(4) 0.0053(4) -0.0048(5)
Fe1 0.0800(8) 0.0491(6) 0.0615(6) -0.0084(5) 0.0160(6) -0.0046(6)
Fe2 0.0825(8) 0.0497(6) 0.0428(5) -0.0004(5) 0.0040(5) -0.0079(6)
N1 0.048(3) 0.046(3) 0.051(3) -0.005(3) 0.017(3) 0.014(3)
N2 0.055(3) 0.055(4) 0.051(3) -0.004(3) 0.015(3) -0.004(3)
N3 0.051(4) 0.061(4) 0.067(4) 0.013(3) 0.003(3) -0.004(3)
N4 0.052(3) 0.080(4) 0.039(3) 0.009(3) 0.010(3) -0.012(3)
N5 0.066(4) 0.044(3) 0.044(3) -0.007(3) -0.005(3) 0.000(3)
N6 0.047(3) 0.041(3) 0.062(4) -0.001(3) 0.007(3) -0.006(3)
N7 0.100(5) 0.060(4) 0.039(3) 0.005(3) -0.014(3) 0.002(4)
N8 0.056(4) 0.047(4) 0.058(4) 0.009(3) 0.004(3) -0.006(3)
C1 0.052(4) 0.060(4) 0.054(4) -0.002(3) 0.009(3) -0.023(4)
C2 0.060(5) 0.099(7) 0.057(4) -0.018(5) 0.029(4) 0.004(5)
C3 0.056(4) 0.071(5) 0.062(4) 0.002(4) 0.000(4) 0.029(4)
C4 0.089(6) 0.065(6) 0.074(6) 0.011(5) -0.003(5) 0.024(5)
C5 0.049(4) 0.053(4) 0.088(5) 0.012(4) 0.008(4) 0.004(3)
C6 0.063(5) 0.057(5) 0.039(3) -0.012(3) 0.000(3) -0.008(4)
C7 0.044(4) 0.064(5) 0.078(5) 0.012(4) 0.013(4) -0.002(4)
C8 0.063(5) 0.071(5) 0.080(5) -0.007(4) 0.047(5) -0.007(4)
C9 0.066(5) 0.045(4) 0.086(6) -0.018(4) -0.007(4) 0.013(4)
C10 0.060(4) 0.067(5) 0.048(4) -0.009(4) 0.017(3) -0.013(4)
C11 0.055(4) 0.050(4) 0.037(3) -0.004(3) 0.008(3) 0.014(3)
C12 0.052(4) 0.064(5) 0.055(4) 0.003(4) 0.006(3) -0.008(4)
C13 0.078(5) 0.064(5) 0.048(4) 0.007(3) 0.009(4) 0.012(4)
C14 0.045(4) 0.072(5) 0.040(3) -0.001(4) 0.005(3) -0.011(4)
C15 0.066(5) 0.054(5) 0.052(4) 0.003(3) 0.003(4) 0.007(4)
C16 0.072(5) 0.041(4) 0.079(5) -0.016(4) 0.001(4) -0.002(4)
C17 0.085(6) 0.057(5) 0.101(7) 0.009(5) 0.002(5) -0.027(5)
C18 0.044(4) 0.080(6) 0.107(7) 0.009(5) 0.002(4) 0.020(4)
C19 0.077(5) 0.043(4) 0.082(5) 0.008(4) -0.018(5) 0.015(4)
C20 0.092(6) 0.052(4) 0.048(4) 0.006(3) -0.006(4) -0.018(4)
C21 0.090(7) 0.062(5) 0.094(6) -0.012(5) 0.042(5) -0.020(5)
C22 0.105(8) 0.063(6) 0.106(8) 0.017(5) 0.025(6) -0.004(5)
C23 0.067(5) 0.045(4) 0.076(5) 0.004(4) 0.019(4) -0.002(4)
C24 0.066(5) 0.067(5) 0.085(6) -0.024(5) 0.028(5) -0.004(4)
C25 0.060(5) 0.083(6) 0.068(5) -0.008(5) 0.002(4) -0.002(5)
C26 0.118(9) 0.070(6) 0.087(7) -0.001(5) 0.040(7) -0.048(6)
C27 0.088(6) 0.090(7) 0.054(4) -0.011(5) 0.009(5) 0.004(6)
C28 0.058(5) 0.064(5) 0.099(7) -0.003(5) -0.001(5) 0.016(4)
C29 0.108(7) 0.099(7) 0.063(5) 0.009(5) 0.009(5) 0.080(7)
C30 0.097(8) 0.125(10) 0.086(7) 0.040(7) 0.021(6) 0.042(7)
C31 0.075(6) 0.120(9) 0.071(6) -0.015(6) -0.005(5) 0.031(6)
C32 0.047(4) 0.064(5) 0.064(5) 0.011(4) 0.022(4) 0.005(4)
C33 0.084(6) 0.084(7) 0.064(5) 0.000(5) -0.003(5) -0.023(5)
C34 0.056(5) 0.080(6) 0.109(8) 0.026(6) -0.026(5) -0.011(5)
C35 0.069(6) 0.116(8) 0.067(5) -0.006(6) -0.001(4) -0.011(6)
C36 0.135(9) 0.059(5) 0.040(4) 0.015(4) -0.014(5) -0.016(6)
C37 0.058(4) 0.076(5) 0.042(4) 0.001(4) 0.019(3) -0.016(4)
C38 0.056(5) 0.120(9) 0.071(5) -0.033(6) 0.001(4) -0.004(5)
C39 0.108(7) 0.110(8) 0.052(4) -0.005(5) -0.009(5) -0.031(7)
C40 0.101(7) 0.074(6) 0.064(5) -0.035(5) 0.011(5) -0.014(5)
C41 0.103(7) 0.073(7) 0.088(7) -0.003(5) -0.033(6) 0.005(6)
C42 0.100(7) 0.080(6) 0.057(5) 0.012(4) 0.000(5) -0.001(5)
C43 0.114(8) 0.139(10) 0.034(4) 0.008(5) 0.005(5) -0.018(8)
C44 0.184(13) 0.115(9) 0.046(5) -0.012(5) 0.026(6) -0.014(10)
C45 0.103(7) 0.058(5) 0.044(4) -0.001(4) 0.005(4) -0.013(5)
C46 0.124(8) 0.038(4) 0.062(5) 0.021(4) 0.051(5) 0.010(5)
C47 0.084(6) 0.053(5) 0.052(4) 0.002(4) -0.010(4) 0.025(4)
C48 0.177(12) 0.094(7) 0.033(4) -0.019(5) 0.041(6) 0.036(8)
C49 0.052(4) 0.078(5) 0.041(3) -0.003(4) 0.021(3) 0.007(4)
C50 0.057(4) 0.048(4) 0.045(4) -0.005(3) 0.004(3) -0.008(3)
C51 0.045(4) 0.074(5) 0.040(3) -0.006(3) -0.019(3) -0.009(4)
C52 0.061(5) 0.074(5) 0.056(4) 0.002(4) 0.007(4) 0.000(4)
C53 0.051(4) 0.065(5) 0.051(4) -0.005(3) -0.022(3) -0.012(4)
C54 0.070(5) 0.040(4) 0.070(5) -0.009(4) 0.004(4) 0.000(4)
C55 0.048(4) 0.048(4) 0.049(4) -0.002(3) -0.004(3) 0.008(3)
C56 0.055(4) 0.038(4) 0.065(4) -0.008(3) -0.004(3) -0.003(3)
C57 0.050(4) 0.081(6) 0.065(5) -0.008(4) -0.017(4) 0.023(4)
C58 0.039(3) 0.043(4) 0.064(4) -0.007(3) 0.011(3) 0.000(3)
C59 0.076(5) 0.054(5) 0.066(5) -0.020(4) 0.000(4) -0.017(4)
C60 0.067(5) 0.118(8) 0.045(4) -0.018(5) -0.009(4) 0.028(5)
C61 0.056(5) 0.154(10) 0.058(5) -0.022(6) -0.017(4) 0.027(6)
C62 0.059(6) 0.149(12) 0.122(9) -0.070(9) 0.003(6) 0.013(7)
C63 0.099(7) 0.105(8) 0.065(5) -0.033(6) -0.016(5) 0.032(7)
C64 0.084(7) 0.209(16) 0.035(4) -0.011(7) -0.012(4) 0.045(9)
C65 0.057(5) 0.103(8) 0.113(9) 0.010(7) -0.015(5) 0.010(6)
C66 0.112(9) 0.255(19) 0.072(6) -0.097(10) -0.039(6) 0.085(11)
C67 0.087(6) 0.069(6) 0.074(5) 0.032(5) 0.033(5) -0.021(5)
C68 0.209(13) 0.044(4) 0.031(3) 0.001(3) 0.030(6) -0.004(7)
C69 0.096(7) 0.097(8) 0.055(5) 0.032(5) -0.027(5) -0.023(6)
C70 0.089(6) 0.063(6) 0.103(7) 0.038(6) -0.041(6) -0.047(5)
C71 0.080(5) 0.054(4) 0.048(4) 0.000(3) -0.004(4) 0.009(4)
C72 0.132(8) 0.029(4) 0.053(4) -0.010(3) -0.012(5) 0.029(5)
C73 0.204(15) 0.066(6) 0.048(5) 0.019(4) 0.018(7) -0.013(8)
C74 0.098(7) 0.071(7) 0.119(9) 0.017(6) 0.030(7) 0.021(6)
C75 0.116(8) 0.083(7) 0.054(5) 0.020(4) 0.023(5) 0.019(6)
C76 0.101(7) 0.047(5) 0.077(5) -0.008(4) 0.035(5) 0.014(5)
C77 0.071(5) 0.047(4) 0.067(5) 0.013(3) 0.027(4) 0.004(4)
C78 0.059(5) 0.089(7) 0.073(5) 0.029(5) -0.018(4) 0.000(5)
C79 0.065(7) 0.115(11) 0.181(15) 0.030(10) -0.017(8) -0.010(7)
C80 0.051(5) 0.109(8) 0.085(6) 0.035(6) -0.011(4) -0.005(5)
C81 0.071(5) 0.061(5) 0.060(5) -0.005(4) 0.026(4) -0.002(4)
C82 0.053(4) 0.067(5) 0.110(7) 0.006(5) 0.035(5) 0.018(4)
C83 0.037(3) 0.056(4) 0.066(5) -0.008(4) 0.005(3) 0.006(3)
C84 0.097(7) 0.074(6) 0.073(5) 0.030(5) -0.003(5) -0.029(5)
C85 0.071(6) 0.070(6) 0.103(7) 0.016(5) 0.005(5) -0.003(5)
C86 0.092(7) 0.051(5) 0.108(8) 0.007(5) 0.015(6) -0.010(5)
C87 0.087(7) 0.143(11) 0.069(6) 0.039(6) 0.030(6) 0.009(7)
C88 0.100(7) 0.082(7) 0.096(7) 0.040(6) -0.005(6) -0.038(6)
P1 0.0715(16) 0.101(2) 0.157(3) -0.050(2) 0.0383(19) -0.0139(16)
F1 0.193(12) 0.217(14) 0.322(19) -0.052(13) 0.154(13) -0.045(11)
F2 0.295(16) 0.250(14) 0.113(7) 0.023(8) 0.064(9) -0.011(13)
F3 0.111(7) 0.203(12) 0.61(3) -0.269(17) 0.141(12) -0.110(8)
F4 0.110(6) 0.185(9) 0.209(10) -0.111(8) 0.067(6) -0.004(6)
F5 0.110(6) 0.106(5) 0.254(11) -0.042(7) 0.069(7) -0.015(5)
F6 0.055(3) 0.113(5) 0.285(12) -0.102(7) 0.015(5) -0.006(3)
P2 0.0765(16) 0.0725(16) 0.139(3) -0.0222(18) -0.0133(17) -0.0033(14)
F7 0.093(5) 0.101(6) 0.45(2) 0.009(9) 0.050(9) 0.002(5)
F8 0.119(6) 0.105(6) 0.285(14) 0.022(8) -0.019(7) -0.011(5)
F9 0.121(6) 0.173(8) 0.177(8) -0.092(7) -0.046(6) 0.053(6)
F10 0.093(5) 0.103(5) 0.352(16) -0.109(8) 0.020(7) 0.001(4)
F11 0.277(16) 0.222(14) 0.346(19) -0.130(15) -0.235(16) 0.055(12)
F12 0.098(5) 0.111(5) 0.211(9) -0.079(6) -0.023(5) 0.051(4)

loop_
_atom_type_symbol
_atom_type_description
_atom_type_scat_dispersion_real
_atom_type_scat_dispersion_imag
_atom_type_scat_source
C C 0.0033 0.0016 'International Tables Vol C Tables 4.2.6.8 and 6.1.1.4'
H H 0.0000 0.0000 'International Tables Vol C Tables 4.2.6.8 and 6.1.1.4'
Cl Cl 0.1484 0.1585 'International Tables Vol C Tables 4.2.6.8 and 6.1.1.4'
Cu Cu 0.3201 1.2651 'International Tables Vol C Tables 4.2.6.8 and 6.1.1.4'
F F 0.0171 0.0103 'International Tables Vol C Tables 4.2.6.8 and 6.1.1.4'
Fe Fe 0.3463 0.8444 'International Tables Vol C Tables 4.2.6.8 and 6.1.1.4'
N N 0.0061 0.0033 'International Tables Vol C Tables 4.2.6.8 and 6.1.1.4'
P P 0.1023 0.0942 'International Tables Vol C Tables 4.2.6.8 and 6.1.1.4'

loop_
_geom_angle_atom_site_label_1
_geom_angle_atom_site_label_2
_geom_angle_atom_site_label_3
_geom_angle
_geom_angle_site_symmetry_1
_geom_angle_site_symmetry_3
_geom_angle_publ_flag
N6 Cu1 N2 138.0(3) . . ?
N6 Cu1 N5 83.1(3) . . ?
N2 Cu1 N5 120.3(3) . . ?
N6 Cu1 N1 111.1(2) . . ?
N2 Cu1 N1 81.2(2) . . ?
N5 Cu1 N1 130.5(2) . . ?
N4 Cu2 N8 144.6(2) . . ?
N4 Cu2 N7 111.5(3) . . ?
N8 Cu2 N7 82.1(3) . . ?
N4 Cu2 N3 80.9(3) . . ?
N8 Cu2 N3 116.9(3) . . ?
N7 Cu2 N3 128.7(3) . . ?
C27 Fe1 C1 160.4(4) . . ?
C27 Fe1 C4 119.1(4) . . ?
C1 Fe1 C4 69.3(3) . . ?
C27 Fe1 C23 42.7(4) . . ?
C1 Fe1 C23 155.7(3) . . ?
C4 Fe1 C23 107.2(4) . . ?
C27 Fe1 C24 71.7(4) . . ?
C1 Fe1 C24 118.6(4) . . ?
C4 Fe1 C24 127.8(4) . . ?
C23 Fe1 C24 43.5(4) . . ?
C27 Fe1 C25 69.8(4) . . ?
C1 Fe1 C25 106.7(4) . . ?
C4 Fe1 C25 164.3(4) . . ?
C23 Fe1 C25 69.8(4) . . ?
C24 Fe1 C25 39.6(4) . . ?
C27 Fe1 C3 105.2(4) . . ?
C1 Fe1 C3 69.4(3) . . ?
C4 Fe1 C3 39.4(4) . . ?
C23 Fe1 C3 124.0(3) . . ?
C24 Fe1 C3 164.1(4) . . ?
C25 Fe1 C3 155.0(4) . . ?
C27 Fe1 C5 155.7(4) . . ?
C1 Fe1 C5 41.4(3) . . ?
C4 Fe1 C5 41.3(3) . . ?
C23 Fe1 C5 120.1(4) . . ?
C24 Fe1 C5 107.7(4) . . ?
C25 Fe1 C5 125.9(4) . . ?
C3 Fe1 C5 68.4(4) . . ?
C27 Fe1 C2 122.9(4) . . ?
C1 Fe1 C2 40.7(4) . . ?
C4 Fe1 C2 68.7(4) . . ?
C23 Fe1 C2 162.2(4) . . ?
C24 Fe1 C2 152.5(4) . . ?
C25 Fe1 C2 118.9(4) . . ?
C3 Fe1 C2 42.0(3) . . ?
C5 Fe1 C2 69.0(4) . . ?
C27 Fe1 C26 40.4(5) . . ?
C1 Fe1 C26 124.6(4) . . ?
C4 Fe1 C26 153.4(4) . . ?
C23 Fe1 C26 69.5(4) . . ?
C24 Fe1 C26 69.0(4) . . ?
C25 Fe1 C26 41.3(4) . . ?
C3 Fe1 C26 119.3(4) . . ?
C5 Fe1 C26 163.2(5) . . ?
C2 Fe1 C26 106.0(4) . . ?
C70 Fe2 C47 153.2(4) . . ?
C70 Fe2 C45 109.2(5) . . ?
C47 Fe2 C45 66.6(4) . . ?
C70 Fe2 C68 70.1(5) . . ?
C47 Fe2 C68 106.7(4) . . ?
C45 Fe2 C68 164.7(4) . . ?
C70 Fe2 C71 41.8(3) . . ?
C47 Fe2 C71 163.4(4) . . ?
C45 Fe2 C71 122.1(3) . . ?
C68 Fe2 C71 68.3(3) . . ?
C70 Fe2 C49 125.8(4) . . ?
C47 Fe2 C49 69.2(4) . . ?
C45 Fe2 C49 39.7(3) . . ?
C68 Fe2 C49 153.1(5) . . ?
C71 Fe2 C49 107.7(3) . . ?
C70 Fe2 C48 165.8(4) . . ?
C47 Fe2 C48 39.8(4) . . ?
C45 Fe2 C48 67.9(4) . . ?
C68 Fe2 C48 116.6(5) . . ?
C71 Fe2 C48 126.9(5) . . ?
C49 Fe2 C48 43.1(3) . . ?
C70 Fe2 C67 69.4(4) . . ?
C47 Fe2 C67 126.5(4) . . ?
C45 Fe2 C67 153.9(4) . . ?
C68 Fe2 C67 41.2(4) . . ?
C71 Fe2 C67 39.6(4) . . ?
C49 Fe2 C67 118.6(4) . . ?
C48 Fe2 C67 106.7(5) . . ?
C70 Fe2 C69 38.8(5) . . ?
C47 Fe2 C69 120.7(4) . . ?
C45 Fe2 C69 126.7(4) . . ?
C68 Fe2 C69 43.4(5) . . ?
C71 Fe2 C69 67.3(4) . . ?
C49 Fe2 C69 161.7(4) . . ?
C48 Fe2 C69 154.1(4) . . ?
C67 Fe2 C69 69.6(4) . . ?
C70 Fe2 C46 121.5(4) . . ?
C47 Fe2 C46 37.9(4) . . ?
C45 Fe2 C46 40.7(3) . . ?
C68 Fe2 C46 125.8(4) . . ?
C71 Fe2 C46 157.5(3) . . ?
C49 Fe2 C46 68.1(4) . . ?
C48 Fe2 C46 66.1(5) . . ?
C67 Fe2 C46 162.3(4) . . ?
C69 Fe2 C46 109.3(4) . . ?
C10 N1 C6 119.1(7) . . ?
C10 N1 Cu1 110.1(5) . . ?
C6 N1 Cu1 127.3(5) . . ?
C15 N2 C11 125.2(7) . . ?
C15 N2 Cu1 122.0(6) . . ?
C11 N2 Cu1 111.9(5) . . ?
C28 N3 C32 124.4(7) . . ?
C28 N3 Cu2 124.4(6) . . ?
C32 N3 Cu2 109.1(5) . . ?
C37 N4 C33 117.5(7) . . ?
C37 N4 Cu2 129.4(5) . . ?
C33 N4 Cu2 112.6(5) . . ?
C50 N5 C54 117.8(6) . . ?
C50 N5 Cu1 129.6(5) . . ?
C54 N5 Cu1 111.4(5) . . ?
C59 N6 C55 115.1(7) . . ?
C59 N6 Cu1 128.2(6) . . ?
C55 N6 Cu1 115.7(5) . . ?
C72 N7 C76 117.2(8) . . ?
C72 N7 Cu2 128.7(7) . . ?
C76 N7 Cu2 110.2(5) . . ?
C81 N8 C77 122.1(8) . . ?
C81 N8 Cu2 121.6(6) . . ?
C77 N8 Cu2 116.0(5) . . ?
C2 C1 C6 127.4(7) . . ?
C2 C1 C5 109.8(8) . . ?
C6 C1 C5 122.7(7) . . ?
C2 C1 Fe1 72.0(5) . . ?
C6 C1 Fe1 126.2(5) . . ?
C5 C1 Fe1 71.4(5) . . ?
C1 C2 C3 105.6(8) . . ?
C1 C2 Fe1 67.2(4) . . ?
C3 C2 Fe1 68.1(5) . . ?
C1 C2 H2A 127.2 . . ?
C3 C2 H2A 127.2 . . ?
Fe1 C2 H2A 128.9 . . ?
C4 C3 C2 108.1(8) . . ?
C4 C3 Fe1 68.9(6) . . ?
C2 C3 Fe1 69.9(4) . . ?
C4 C3 H3A 125.9 . . ?
C2 C3 H3A 125.9 . . ?
Fe1 C3 H3A 126.9 . . ?
C3 C4 C5 110.9(9) . . ?
C3 C4 Fe1 71.7(6) . . ?
C5 C4 Fe1 71.3(5) . . ?
C3 C4 H4A 124.5 . . ?
C5 C4 H4A 124.5 . . ?
Fe1 C4 H4A 124.0 . . ?
C4 C5 C1 105.3(8) . . ?
C4 C5 Fe1 67.4(5) . . ?
C1 C5 Fe1 67.2(4) . . ?
C4 C5 H5A 127.4 . . ?
C1 C5 H5A 127.4 . . ?
Fe1 C5 H5A 129.4 . . ?
N1 C6 C7 117.6(7) . . ?
N1 C6 C1 122.4(7) . . ?
C7 C6 C1 120.0(7) . . ?
C8 C7 C6 125.4(8) . . ?
C8 C7 H7A 117.3 . . ?
C6 C7 H7A 117.3 . . ?
C7 C8 C9 115.9(8) . . ?
C7 C8 H8A 122.0 . . ?
C9 C8 H8A 122.0 . . ?
C10 C9 C8 114.6(8) . . ?
C10 C9 H9A 122.7 . . ?
C8 C9 H9A 122.7 . . ?
N1 C10 C9 127.0(8) . . ?
N1 C10 C11 115.5(7) . . ?
C9 C10 C11 117.2(7) . . ?
N2 C11 C12 120.8(7) . . ?
N2 C11 C10 117.4(6) . . ?
C12 C11 C10 121.8(7) . . ?
C13 C12 C11 117.9(7) . . ?
C13 C12 H12A 121.0 . . ?
C11 C12 H12A 121.0 . . ?
C12 C13 C14 119.0(8) . . ?
C12 C13 H13A 120.5 . . ?
C14 C13 H13A 120.5 . . ?
C15 C14 C19 116.9(7) . . ?
C15 C14 C13 116.6(7) . . ?
C19 C14 C13 126.5(7) . . ?
N2 C15 C14 120.2(7) . . ?
N2 C15 C16 123.9(7) . . ?
C14 C15 C16 115.8(7) . . ?
C15 C16 C17 112.2(7) . . ?
C15 C16 H16B 109.2 . . ?
C17 C16 H16B 109.2 . . ?
C15 C16 H16A 109.2 . . ?
C17 C16 H16A 109.2 . . ?
H16B C16 H16A 107.9 . . ?
C20 C17 C16 112.5(8) . . ?
C20 C17 C18 90.3(8) . . ?
C16 C17 C18 106.2(8) . . ?
C20 C17 H17A 115.0 . . ?
C16 C17 H17A 115.0 . . ?
C18 C17 H17A 115.0 . . ?
C19 C18 C17 82.3(7) . . ?
C19 C18 H18B 114.9 . . ?
C17 C18 H18B 114.9 . . ?
C19 C18 H18A 114.9 . . ?
C17 C18 H18A 114.9 . . ?
H18B C18 H18A 112.0 . . ?
C14 C19 C18 108.1(7) . . ?
C14 C19 C20 109.6(7) . . ?
C18 C19 C20 88.8(7) . . ?
C14 C19 H19A 115.7 . . ?
C18 C19 H19A 115.7 . . ?
C20 C19 H19A 115.7 . . ?
C17 C20 C22 116.0(8) . . ?
C17 C20 C21 124.9(9) . . ?
C22 C20 C21 104.2(8) . . ?
C17 C20 C19 85.1(6) . . ?
C22 C20 C19 107.9(7) . . ?
C21 C20 C19 117.3(7) . . ?
C20 C21 H21A 109.5 . . ?
C20 C21 H21B 109.5 . . ?
H21A C21 H21B 109.5 . . ?
C20 C21 H21C 109.5 . . ?
H21A C21 H21C 109.5 . . ?
H21B C21 H21C 109.5 . . ?
C20 C22 H22A 109.5 . . ?
C20 C22 H22B 109.5 . . ?
H22A C22 H22B 109.5 . . ?
C20 C22 H22C 109.5 . . ?
H22A C22 H22C 109.5 . . ?
H22B C22 H22C 109.5 . . ?
C28 C23 C27 125.8(8) . . ?
C28 C23 C24 128.3(8) . . ?
C27 C23 C24 105.8(8) . . ?
C28 C23 Fe1 131.0(6) . . ?
C27 C23 Fe1 68.5(5) . . ?
C24 C23 Fe1 68.3(5) . . ?
C25 C24 C23 107.9(8) . . ?
C25 C24 Fe1 71.2(5) . . ?
C23 C24 Fe1 68.2(4) . . ?
C25 C24 H24A 126.0 . . ?
C23 C24 H24A 126.0 . . ?
Fe1 C24 H24A 126.2 . . ?
C24 C25 C26 110.0(10) . . ?
C24 C25 Fe1 69.2(5) . . ?
C26 C25 Fe1 70.6(5) . . ?
C24 C25 H25A 125.0 . . ?
C26 C25 H25A 125.0 . . ?
Fe1 C25 H25A 126.8 . . ?
C27 C26 C25 107.9(9) . . ?
C27 C26 Fe1 67.3(6) . . ?
C25 C26 Fe1 68.1(5) . . ?
C27 C26 H26A 126.0 . . ?
C25 C26 H26A 126.0 . . ?
Fe1 C26 H26A 130.2 . . ?
C26 C27 C23 108.2(9) . . ?
C26 C27 Fe1 72.3(6) . . ?
C23 C27 Fe1 68.8(5) . . ?
C26 C27 H27A 125.9 . . ?
C23 C27 H27A 125.9 . . ?
Fe1 C27 H27A 124.7 . . ?
N3 C28 C29 118.2(9) . . ?
N3 C28 C23 123.7(7) . . ?
C29 C28 C23 117.6(9) . . ?
C30 C29 C28 117.9(10) . . ?
C30 C29 H29A 121.1 . . ?
C28 C29 H29A 121.1 . . ?
C31 C30 C29 117.5(10) . . ?
C31 C30 H30A 121.3 . . ?
C29 C30 H30A 121.3 . . ?
C30 C31 C32 124.7(10) . . ?
C30 C31 H31A 117.6 . . ?
C32 C31 H31A 117.6 . . ?
N3 C32 C31 117.1(8) . . ?
N3 C32 C33 118.6(8) . . ?
C31 C32 C33 124.1(9) . . ?
C34 C33 N4 120.8(9) . . ?
C34 C33 C32 121.9(10) . . ?
N4 C33 C32 117.3(8) . . ?
C33 C34 C35 117.2(10) . . ?
C33 C34 H34A 121.4 . . ?
C35 C34 H34A 121.4 . . ?
C36 C35 C34 119.3(9) . . ?
C36 C35 H35A 120.3 . . ?
C34 C35 H35A 120.3 . . ?
C37 C36 C41 126.5(11) . . ?
C37 C36 C35 114.7(9) . . ?
C41 C36 C35 118.7(10) . . ?
C36 C37 N4 129.9(8) . . ?
C36 C37 C38 114.3(9) . . ?
N4 C37 C38 115.0(7) . . ?
C37 C38 C39 109.9(8) . . ?
C37 C38 H38B 109.7 . . ?
C39 C38 H38B 109.7 . . ?
C37 C38 H38A 109.7 . . ?
C39 C38 H38A 109.7 . . ?
H38B C38 H38A 108.2 . . ?
C40 C39 C42 84.7(8) . . ?
C40 C39 C38 108.7(8) . . ?
C42 C39 C38 108.4(10) . . ?
C40 C39 H39A 116.8 . . ?
C42 C39 H39A 116.8 . . ?
C38 C39 H39A 116.8 . . ?
C39 C40 C41 88.1(9) . . ?
C39 C40 H40B 114.0 . . ?
C41 C40 H40B 114.0 . . ?
C39 C40 H40A 114.0 . . ?
C41 C40 H40A 114.0 . . ?
H40B C40 H40A 111.2 . . ?
C36 C41 C42 107.1(9) . . ?
C36 C41 C40 107.8(8) . . ?
C42 C41 C40 85.2(8) . . ?
C36 C41 H41A 117.4 . . ?
C42 C41 H41A 117.4 . . ?
C40 C41 H41A 117.4 . . ?
C41 C42 C39 87.3(7) . . ?
C41 C42 C43 125.8(9) . . ?
C39 C42 C43 118.1(9) . . ?
C41 C42 C44 115.1(9) . . ?
C39 C42 C44 110.6(10) . . ?
C43 C42 C44 100.2(8) . . ?
C42 C43 H43A 109.5 . . ?
C42 C43 H43B 109.5 . . ?
H43A C43 H43B 109.5 . . ?
C42 C43 H43C 109.5 . . ?
H43A C43 H43C 109.5 . . ?
H43B C43 H43C 109.5 . . ?
C42 C44 H44A 109.5 . . ?
C42 C44 H44B 109.5 . . ?
H44A C44 H44B 109.5 . . ?
C42 C44 H44C 109.5 . . ?
H44A C44 H44C 109.5 . . ?
H44B C44 H44C 109.5 . . ?
C49 C45 C46 110.7(9) . . ?
C49 C45 C50 125.7(7) . . ?
C46 C45 C50 123.5(8) . . ?
C49 C45 Fe2 70.7(5) . . ?
C46 C45 Fe2 72.1(4) . . ?
C50 C45 Fe2 124.9(6) . . ?
C47 C46 C45 106.8(9) . . ?
C47 C46 Fe2 68.3(5) . . ?
C45 C46 Fe2 67.2(4) . . ?
C47 C46 H46A 126.6 . . ?
C45 C46 H46A 126.6 . . ?
Fe2 C46 H46A 129.4 . . ?
C46 C47 C48 112.0(9) . . ?
C46 C47 Fe2 73.8(5) . . ?
C48 C47 Fe2 70.8(6) . . ?
C46 C47 H47A 124.0 . . ?
C48 C47 H47A 124.0 . . ?
Fe2 C47 H47A 122.9 . . ?
C47 C48 C49 106.2(10) . . ?
C47 C48 Fe2 69.3(7) . . ?
C49 C48 Fe2 68.4(6) . . ?
C47 C48 H48A 126.9 . . ?
C49 C48 H48A 126.9 . . ?
Fe2 C48 H48A 126.9 . . ?
C45 C49 C48 104.2(9) . . ?
C45 C49 Fe2 69.6(5) . . ?
C48 C49 Fe2 68.6(6) . . ?
C45 C49 H49A 127.9 . . ?
C48 C49 H49A 127.9 . . ?
Fe2 C49 H49A 125.5 . . ?
N5 C50 C51 121.8(7) . . ?
N5 C50 C45 117.4(7) . . ?
C51 C50 C45 120.6(7) . . ?
C52 C51 C50 121.0(7) . . ?
C52 C51 H51A 119.5 . . ?
C50 C51 H51A 119.5 . . ?
C51 C52 C53 117.6(7) . . ?
C51 C52 H52A 121.2 . . ?
C53 C52 H52A 121.2 . . ?
C54 C53 C52 117.5(7) . . ?
C54 C53 H53A 121.3 . . ?
C52 C53 H53A 121.3 . . ?
C53 C54 N5 123.9(7) . . ?
C53 C54 C55 120.6(7) . . ?
N5 C54 C55 114.7(7) . . ?
C56 C55 N6 122.9(7) . . ?
C56 C55 C54 123.2(7) . . ?
N6 C55 C54 113.9(6) . . ?
C55 C56 C57 122.0(7) . . ?
C55 C56 H56A 119.0 . . ?
C57 C56 H56A 119.0 . . ?
C58 C57 C56 116.7(7) . . ?
C58 C57 H57A 121.6 . . ?
C56 C57 H57A 121.6 . . ?
C57 C58 C59 118.6(7) . . ?
C57 C58 C63 125.5(7) . . ?
C59 C58 C63 115.3(7) . . ?
N6 C59 C58 124.2(8) . . ?
N6 C59 C60 114.2(7) . . ?
C58 C59 C60 121.6(7) . . ?
C59 C60 C61 107.2(7) . . ?
C59 C60 H60B 110.3 . . ?
C61 C60 H60B 110.3 . . ?
C59 C60 H60A 110.3 . . ?
C61 C60 H60A 110.3 . . ?
H60B C60 H60A 108.5 . . ?
C60 C61 C64 112.2(9) . . ?
C60 C61 C62 107.5(8) . . ?
C64 C61 C62 91.9(9) . . ?
C60 C61 H61A 114.4 . . ?
C64 C61 H61A 114.4 . . ?
C62 C61 H61A 114.4 . . ?
C63 C62 C61 83.0(9) . . ?
C63 C62 H62B 114.8 . . ?
C61 C62 H62B 114.8 . . ?
C63 C62 H62A 114.8 . . ?
C61 C62 H62A 114.8 . . ?
H62B C62 H62A 111.9 . . ?
C58 C63 C62 109.0(9) . . ?
C58 C63 C64 105.5(8) . . ?
C62 C63 C64 92.0(9) . . ?
C58 C63 H63A 115.8 . . ?
C62 C63 H63A 115.8 . . ?
C64 C63 H63A 115.8 . . ?
C65 C64 C61 117.9(11) . . ?
C65 C64 C66 121.6(13) . . ?
C61 C64 C66 103.0(11) . . ?
C65 C64 C63 122.0(9) . . ?
C61 C64 C63 81.0(9) . . ?
C66 C64 C63 103.1(12) . . ?
C64 C65 H65A 109.5 . . ?
C64 C65 H65B 109.5 . . ?
H65A C65 H65B 109.5 . . ?
C64 C65 H65C 109.5 . . ?
H65A C65 H65C 109.5 . . ?
H65B C65 H65C 109.5 . . ?
C64 C66 H66A 109.5 . . ?
C64 C66 H66B 109.5 . . ?
H66A C66 H66B 109.5 . . ?
C64 C66 H66C 109.5 . . ?
H66A C66 H66C 109.5 . . ?
H66B C66 H66C 109.5 . . ?
C71 C67 C72 127.6(9) . . ?
C71 C67 C68 108.2(9) . . ?
C72 C67 C68 124.2(10) . . ?
C71 C67 Fe2 69.8(5) . . ?
C72 C67 Fe2 129.3(7) . . ?
C68 C67 Fe2 68.7(4) . . ?
C67 C68 C69 105.6(9) . . ?
C67 C68 Fe2 70.1(4) . . ?
C69 C68 Fe2 69.9(4) . . ?
C67 C68 H68A 127.2 . . ?
C69 C68 H68A 127.2 . . ?
Fe2 C68 H68A 124.4 . . ?
C70 C69 C68 107.0(9) . . ?
C70 C69 Fe2 67.6(5) . . ?
C68 C69 Fe2 66.6(5) . . ?
C70 C69 H69A 126.5 . . ?
C68 C69 H69A 126.5 . . ?
Fe2 C69 H69A 130.8 . . ?
C69 C70 C71 109.2(11) . . ?
C69 C70 Fe2 73.6(7) . . ?
C71 C70 Fe2 70.4(5) . . ?
C69 C70 H70A 125.4 . . ?
C71 C70 H70A 125.4 . . ?
Fe2 C70 H70A 122.2 . . ?
C67 C71 C70 109.6(9) . . ?
C67 C71 Fe2 70.6(5) . . ?
C70 C71 Fe2 67.8(5) . . ?
C67 C71 H71A 125.2 . . ?
C70 C71 H71A 125.2 . . ?
Fe2 C71 H71A 127.9 . . ?
N7 C72 C67 117.1(8) . . ?
N7 C72 C73 120.7(11) . . ?
C67 C72 C73 122.2(9) . . ?
C74 C73 C72 120.5(10) . . ?
C74 C73 H73A 119.7 . . ?
C72 C73 H73A 119.7 . . ?
C73 C74 C75 119.8(11) . . ?
C73 C74 H74A 120.1 . . ?
C75 C74 H74A 120.1 . . ?
C76 C75 C74 118.6(11) . . ?
C76 C75 H75A 120.7 . . ?
C74 C75 H75A 120.7 . . ?
C75 C76 N7 122.6(9) . . ?
C75 C76 C77 127.0(10) . . ?
N7 C76 C77 110.2(7) . . ?
N8 C77 C78 124.4(8) . . ?
N8 C77 C76 118.2(8) . . ?
C78 C77 C76 117.5(8) . . ?
C79 C78 C77 113.1(10) . . ?
C79 C78 H78A 123.4 . . ?
C77 C78 H78A 123.4 . . ?
C78 C79 C80 130.7(12) . . ?
C78 C79 H79A 114.6 . . ?
C80 C79 H79A 114.6 . . ?
C85 C80 C79 127.6(10) . . ?
C85 C80 C81 122.5(8) . . ?
C79 C80 C81 109.8(10) . . ?
N8 C81 C82 125.8(9) . . ?
N8 C81 C80 119.5(9) . . ?
C82 C81 C80 114.7(8) . . ?
C81 C82 C83 110.4(7) . . ?
C81 C82 H82B 109.6 . . ?
C83 C82 H82B 109.6 . . ?
C81 C82 H82A 109.6 . . ?
C83 C82 H82A 109.6 . . ?
H82B C82 H82A 108.1 . . ?
C86 C83 C84 85.1(7) . . ?
C86 C83 C82 113.6(6) . . ?
C84 C83 C82 106.9(7) . . ?
C86 C83 H83A 115.7 . . ?
C84 C83 H83A 115.7 . . ?
C82 C83 H83A 115.7 . . ?
C83 C84 C85 88.6(7) . . ?
C83 C84 H84B 113.9 . . ?
C85 C84 H84B 113.9 . . ?
C83 C84 H84A 113.9 . . ?
C85 C84 H84A 113.9 . . ?
H84B C84 H84A 111.1 . . ?
C80 C85 C86 109.5(9) . . ?
C80 C85 C84 105.8(8) . . ?
C86 C85 C84 81.7(7) . . ?
C80 C85 H85A 118.0 . . ?
C86 C85 H85A 118.0 . . ?
C84 C85 H85A 118.0 . . ?
C83 C86 C87 120.5(9) . . ?
C83 C86 C88 105.0(8) . . ?
C87 C86 C88 110.2(9) . . ?
C83 C86 C85 89.9(7) . . ?
C87 C86 C85 116.6(9) . . ?
C88 C86 C85 113.0(9) . . ?
C86 C87 H87A 109.5 . . ?
C86 C87 H87B 109.5 . . ?
H87A C87 H87B 109.5 . . ?
C86 C87 H87C 109.5 . . ?
H87A C87 H87C 109.5 . . ?
H87B C87 H87C 109.5 . . ?
C86 C88 H88C 109.5 . . ?
C86 C88 H88A 109.5 . . ?
H88C C88 H88A 109.5 . . ?
C86 C88 H88B 109.5 . . ?
H88C C88 H88B 109.5 . . ?
H88A C88 H88B 109.5 . . ?
F3 P1 F2 100.8(11) . . ?
F3 P1 F4 87.0(5) . . ?
F2 P1 F4 90.1(8) . . ?
F3 P1 F6 92.1(4) . . ?
F2 P1 F6 89.6(8) . . ?
F4 P1 F6 179.0(7) . . ?
F3 P1 F5 168.7(11) . . ?
F2 P1 F5 89.9(7) . . ?
F4 P1 F5 89.4(5) . . ?
F6 P1 F5 91.5(4) . . ?
F3 P1 F1 84.4(10) . . ?
F2 P1 F1 174.7(8) . . ?
F4 P1 F1 91.2(8) . . ?
F6 P1 F1 89.1(7) . . ?
F5 P1 F1 85.0(7) . . ?
F11 P2 F10 87.1(8) . . ?
F11 P2 F7 90.1(10) . . ?
F10 P2 F7 95.0(6) . . ?
F11 P2 F9 176.0(10) . . ?
F10 P2 F9 92.7(6) . . ?
F7 P2 F9 93.9(9) . . ?
F11 P2 F12 91.9(7) . . ?
F10 P2 F12 173.3(7) . . ?
F7 P2 F12 91.6(6) . . ?
F9 P2 F12 87.9(5) . . ?
F11 P2 F8 93.0(10) . . ?
F10 P2 F8 84.7(6) . . ?
F7 P2 F8 176.8(9) . . ?
F9 P2 F8 82.9(7) . . ?
F12 P2 F8 88.8(6) . . ?

loop_
_geom_bond_atom_site_label_1
_geom_bond_atom_site_label_2
_geom_bond_distance
_geom_bond_site_symmetry_2
_geom_bond_publ_flag
Cu1 N6 1.940(6) . ?
Cu1 N2 2.042(7) . ?
Cu1 N5 2.052(6) . ?
Cu1 N1 2.109(6) . ?
Cu2 N4 1.999(6) . ?
Cu2 N8 2.011(6) . ?
Cu2 N7 2.124(7) . ?
Cu2 N3 2.125(7) . ?
Fe1 C27 2.009(11) . ?
Fe1 C1 2.009(8) . ?
Fe1 C4 2.012(11) . ?
Fe1 C23 2.012(9) . ?
Fe1 C24 2.014(8) . ?
Fe1 C25 2.040(9) . ?
Fe1 C3 2.048(8) . ?
Fe1 C5 2.064(8) . ?
Fe1 C2 2.072(8) . ?
Fe1 C26 2.074(9) . ?
Fe2 C70 1.986(10) . ?
Fe2 C47 2.004(8) . ?
Fe2 C45 2.007(8) . ?
Fe2 C68 2.013(7) . ?
Fe2 C71 2.020(8) . ?
Fe2 C49 2.021(8) . ?
Fe2 C48 2.023(13) . ?
Fe2 C67 2.031(7) . ?
Fe2 C69 2.060(9) . ?
Fe2 C46 2.071(7) . ?
N1 C10 1.312(11) . ?
N1 C6 1.361(10) . ?
N2 C15 1.262(10) . ?
N2 C11 1.317(10) . ?
N3 C28 1.332(12) . ?
N3 C32 1.334(11) . ?
N4 C37 1.355(11) . ?
N4 C33 1.377(12) . ?
N5 C50 1.339(9) . ?
N5 C54 1.403(10) . ?
N6 C59 1.330(10) . ?
N6 C55 1.390(10) . ?
N7 C72 1.309(11) . ?
N7 C76 1.458(13) . ?
N8 C81 1.271(10) . ?
N8 C77 1.308(10) . ?
C1 C2 1.422(12) . ?
C1 C6 1.432(12) . ?
C1 C5 1.441(12) . ?
C2 C3 1.478(12) . ?
C2 H2A 0.9500 . ?
C3 C4 1.368(14) . ?
C3 H3A 0.9500 . ?
C4 C5 1.437(12) . ?
C4 H4A 0.9500 . ?
C5 H5A 0.9500 . ?
C6 C7 1.408(11) . ?
C7 C8 1.360(12) . ?
C7 H7A 0.9500 . ?
C8 C9 1.470(12) . ?
C8 H8A 0.9500 . ?
C9 C10 1.409(12) . ?
C9 H9A 0.9500 . ?
C10 C11 1.490(11) . ?
C11 C12 1.457(11) . ?
C12 C13 1.362(12) . ?
C12 H12A 0.9500 . ?
C13 C14 1.479(12) . ?
C13 H13A 0.9500 . ?
C14 C15 1.464(11) . ?
C14 C19 1.473(12) . ?
C15 C16 1.474(12) . ?
C16 C17 1.562(12) . ?
C16 H16B 0.9900 . ?
C16 H16A 0.9900 . ?
C17 C20 1.495(14) . ?
C17 C18 1.618(15) . ?
C17 H17A 1.0000 . ?
C18 C19 1.558(13) . ?
C18 H18B 0.9900 . ?
C18 H18A 0.9900 . ?
C19 C20 1.597(13) . ?
C19 H19A 1.0000 . ?
C20 C22 1.539(13) . ?
C20 C21 1.547(13) . ?
C21 H21A 0.9800 . ?
C21 H21B 0.9800 . ?
C21 H21C 0.9800 . ?
C22 H22A 0.9800 . ?
C22 H22B 0.9800 . ?
C22 H22C 0.9800 . ?
C23 C28 1.447(13) . ?
C23 C27 1.464(13) . ?
C23 C24 1.491(13) . ?
C24 C25 1.374(13) . ?
C24 H24A 0.9500 . ?
C25 C26 1.452(15) . ?
C25 H25A 0.9500 . ?
C26 C27 1.412(16) . ?
C26 H26A 0.9500 . ?
C27 H27A 0.9500 . ?
C28 C29 1.432(12) . ?
C29 C30 1.431(17) . ?
C29 H29A 0.9500 . ?
C30 C31 1.325(16) . ?
C30 H30A 0.9500 . ?
C31 C32 1.367(12) . ?
C31 H31A 0.9500 . ?
C32 C33 1.389(13) . ?
C33 C34 1.346(13) . ?
C34 C35 1.467(15) . ?
C34 H34A 0.9500 . ?
C35 C36 1.452(16) . ?
C35 H35A 0.9500 . ?
C36 C37 1.225(13) . ?
C36 C41 1.441(14) . ?
C37 C38 1.553(12) . ?
C38 C39 1.572(13) . ?
C38 H38B 0.9900 . ?
C38 H38A 0.9900 . ?
C39 C40 1.502(14) . ?
C39 C42 1.529(15) . ?
C39 H39A 1.0000 . ?
C40 C41 1.511(15) . ?
C40 H40B 0.9900 . ?
C40 H40A 0.9900 . ?
C41 C42 1.507(16) . ?
C41 H41A 1.0000 . ?
C42 C43 1.576(16) . ?
C42 C44 1.600(14) . ?
C43 H43A 0.9800 . ?
C43 H43B 0.9800 . ?
C43 H43C 0.9800 . ?
C44 H44A 0.9800 . ?
C44 H44B 0.9800 . ?
C44 H44C 0.9800 . ?
C45 C49 1.367(12) . ?
C45 C46 1.419(12) . ?
C45 C50 1.509(12) . ?
C46 C47 1.324(13) . ?
C46 H46A 0.9500 . ?
C47 C48 1.372(16) . ?
C47 H47A 0.9500 . ?
C48 C49 1.484(12) . ?
C48 H48A 0.9500 . ?
C49 H49A 0.9500 . ?
C50 C51 1.430(10) . ?
C51 C52 1.367(11) . ?
C51 H51A 0.9500 . ?
C52 C53 1.484(11) . ?
C52 H52A 0.9500 . ?
C53 C54 1.365(11) . ?
C53 H53A 0.9500 . ?
C54 C55 1.486(11) . ?
C55 C56 1.328(10) . ?
C56 C57 1.382(11) . ?
C56 H56A 0.9500 . ?
C57 C58 1.380(11) . ?
C57 H57A 0.9500 . ?
C58 C59 1.402(11) . ?
C58 C63 1.520(12) . ?
C59 C60 1.533(12) . ?
C60 C61 1.564(12) . ?
C60 H60B 0.9900 . ?
C60 H60A 0.9900 . ?
C61 C64 1.571(16) . ?
C61 C62 1.684(19) . ?
C61 H61A 1.0000 . ?
C62 C63 1.536(17) . ?
C62 H62B 0.9900 . ?
C62 H62A 0.9900 . ?
C63 C64 1.715(19) . ?
C63 H63A 1.0000 . ?
C64 C65 1.400(19) . ?
C64 C66 1.586(14) . ?
C65 H65A 0.9800 . ?
C65 H65B 0.9800 . ?
C65 H65C 0.9800 . ?
C66 H66A 0.9800 . ?
C66 H66B 0.9800 . ?
C66 H66C 0.9800 . ?
C67 C71 1.372(13) . ?
C67 C72 1.413(14) . ?
C67 C68 1.422(14) . ?
C68 C69 1.508(17) . ?
C68 H68A 0.9500 . ?
C69 C70 1.345(16) . ?
C69 H69A 0.9500 . ?
C70 C71 1.429(12) . ?
C70 H70A 0.9500 . ?
C71 H71A 0.9500 . ?
C72 C73 1.425(17) . ?
C73 C74 1.293(18) . ?
C73 H73A 0.9500 . ?
C74 C75 1.451(16) . ?
C74 H74A 0.9500 . ?
C75 C76 1.268(14) . ?
C75 H75A 0.9500 . ?
C76 C77 1.562(12) . ?
C77 C78 1.434(13) . ?
C78 C79 1.202(17) . ?
C78 H78A 0.9500 . ?
C79 C80 1.447(17) . ?
C79 H79A 0.9500 . ?
C80 C85 1.403(15) . ?
C80 C81 1.518(13) . ?
C81 C82 1.511(13) . ?
C82 C83 1.613(12) . ?
C82 H82B 0.9900 . ?
C82 H82A 0.9900 . ?
C83 C86 1.534(13) . ?
C83 C84 1.565(13) . ?
C83 H83A 1.0000 . ?
C84 C85 1.604(15) . ?
C84 H84B 0.9900 . ?
C84 H84A 0.9900 . ?
C85 C86 1.599(16) . ?
C85 H85A 1.0000 . ?
C86 C87 1.559(16) . ?
C86 C88 1.569(13) . ?
C87 H87A 0.9800 . ?
C87 H87B 0.9800 . ?
C87 H87C 0.9800 . ?
C88 H88C 0.9800 . ?
C88 H88A 0.9800 . ?
C88 H88B 0.9800 . ?
P1 F3 1.474(12) . ?
P1 F2 1.515(11) . ?
P1 F4 1.568(10) . ?
P1 F6 1.575(7) . ?
P1 F5 1.599(9) . ?
P1 F1 1.611(17) . ?
P2 F11 1.497(12) . ?
P2 F10 1.523(8) . ?
P2 F7 1.537(12) . ?
P2 F9 1.538(9) . ?
P2 F12 1.539(7) . ?
P2 F8 1.551(11) . ?

loop_
_geom_torsion_atom_site_label_1
_geom_torsion_atom_site_label_2
_geom_torsion_atom_site_label_3
_geom_torsion_atom_site_label_4
_geom_torsion
_geom_torsion_site_symmetry_1
_geom_torsion_site_symmetry_2
_geom_torsion_site_symmetry_3
_geom_torsion_site_symmetry_4
_geom_torsion_publ_flag
N6 Cu1 N1 C10 -127.1(5) . . . . ?
N2 Cu1 N1 C10 11.1(5) . . . . ?
N5 Cu1 N1 C10 133.6(5) . . . . ?
N6 Cu1 N1 C6 31.3(7) . . . . ?
N2 Cu1 N1 C6 169.5(6) . . . . ?
N5 Cu1 N1 C6 -67.9(7) . . . . ?
N6 Cu1 N2 C15 -77.4(7) . . . . ?
N5 Cu1 N2 C15 38.7(7) . . . . ?
N1 Cu1 N2 C15 170.8(7) . . . . ?
N6 Cu1 N2 C11 112.7(5) . . . . ?
N5 Cu1 N2 C11 -131.2(5) . . . . ?
N1 Cu1 N2 C11 0.8(5) . . . . ?
N4 Cu2 N3 C28 170.3(8) . . . . ?
N8 Cu2 N3 C28 22.8(8) . . . . ?
N7 Cu2 N3 C28 -79.3(8) . . . . ?
N4 Cu2 N3 C32 6.1(5) . . . . ?
N8 Cu2 N3 C32 -141.4(5) . . . . ?
N7 Cu2 N3 C32 116.5(6) . . . . ?
N8 Cu2 N4 C37 -63.5(9) . . . . ?
N7 Cu2 N4 C37 44.0(7) . . . . ?
N3 Cu2 N4 C37 172.2(7) . . . . ?
N8 Cu2 N4 C33 125.4(6) . . . . ?
N7 Cu2 N4 C33 -127.1(6) . . . . ?
N3 Cu2 N4 C33 1.1(6) . . . . ?
N6 Cu1 N5 C50 167.4(7) . . . . ?
N2 Cu1 N5 C50 24.7(7) . . . . ?
N1 Cu1 N5 C50 -80.6(7) . . . . ?
N6 Cu1 N5 C54 0.6(5) . . . . ?
N2 Cu1 N5 C54 -142.1(5) . . . . ?
N1 Cu1 N5 C54 112.5(5) . . . . ?
N2 Cu1 N6 C59 -56.8(8) . . . . ?
N5 Cu1 N6 C59 174.6(7) . . . . ?
N1 Cu1 N6 C59 43.7(8) . . . . ?
N2 Cu1 N6 C55 134.8(5) . . . . ?
N5 Cu1 N6 C55 6.1(5) . . . . ?
N1 Cu1 N6 C55 -124.7(5) . . . . ?
N4 Cu2 N7 C72 24.3(8) . . . . ?
N8 Cu2 N7 C72 170.4(8) . . . . ?
N3 Cu2 N7 C72 -71.3(8) . . . . ?
N4 Cu2 N7 C76 -132.2(5) . . . . ?
N8 Cu2 N7 C76 13.9(5) . . . . ?
N3 Cu2 N7 C76 132.2(5) . . . . ?
N4 Cu2 N8 C81 -73.5(9) . . . . ?
N7 Cu2 N8 C81 170.0(7) . . . . ?
N3 Cu2 N8 C81 40.4(8) . . . . ?
N4 Cu2 N8 C77 112.1(7) . . . . ?
N7 Cu2 N8 C77 -4.3(6) . . . . ?
N3 Cu2 N8 C77 -133.9(6) . . . . ?
C27 Fe1 C1 C2 -38.6(13) . . . . ?
C4 Fe1 C1 C2 81.0(6) . . . . ?
C23 Fe1 C1 C2 167.0(7) . . . . ?
C24 Fe1 C1 C2 -156.4(5) . . . . ?
C25 Fe1 C1 C2 -115.1(5) . . . . ?
C3 Fe1 C1 C2 38.8(5) . . . . ?
C5 Fe1 C1 C2 119.1(7) . . . . ?
C26 Fe1 C1 C2 -73.3(6) . . . . ?
C27 Fe1 C1 C6 85.0(13) . . . . ?
C4 Fe1 C1 C6 -155.4(8) . . . . ?
C23 Fe1 C1 C6 -69.4(10) . . . . ?
C24 Fe1 C1 C6 -32.7(8) . . . . ?
C25 Fe1 C1 C6 8.5(7) . . . . ?
C3 Fe1 C1 C6 162.4(7) . . . . ?
C5 Fe1 C1 C6 -117.3(8) . . . . ?
C2 Fe1 C1 C6 123.6(8) . . . . ?
C26 Fe1 C1 C6 50.3(8) . . . . ?
C27 Fe1 C1 C5 -157.6(11) . . . . ?
C4 Fe1 C1 C5 -38.1(5) . . . . ?
C23 Fe1 C1 C5 47.9(10) . . . . ?
C24 Fe1 C1 C5 84.6(5) . . . . ?
C25 Fe1 C1 C5 125.8(5) . . . . ?
C3 Fe1 C1 C5 -80.3(5) . . . . ?
C2 Fe1 C1 C5 -119.1(7) . . . . ?
C26 Fe1 C1 C5 167.6(5) . . . . ?
C6 C1 C2 C3 -179.8(7) . . . . ?
C5 C1 C2 C3 4.2(9) . . . . ?
Fe1 C1 C2 C3 -57.5(5) . . . . ?
C6 C1 C2 Fe1 -122.3(8) . . . . ?
C5 C1 C2 Fe1 61.7(5) . . . . ?
C27 Fe1 C2 C1 165.6(5) . . . . ?
C4 Fe1 C2 C1 -82.7(5) . . . . ?
C23 Fe1 C2 C1 -162.4(10) . . . . ?
C24 Fe1 C2 C1 49.8(10) . . . . ?
C25 Fe1 C2 C1 82.1(6) . . . . ?
C3 Fe1 C2 C1 -118.9(7) . . . . ?
C5 Fe1 C2 C1 -38.3(5) . . . . ?
C26 Fe1 C2 C1 124.9(6) . . . . ?
C27 Fe1 C2 C3 -75.5(7) . . . . ?
C1 Fe1 C2 C3 118.9(7) . . . . ?
C4 Fe1 C2 C3 36.2(5) . . . . ?
C23 Fe1 C2 C3 -43.5(14) . . . . ?
C24 Fe1 C2 C3 168.7(8) . . . . ?
C25 Fe1 C2 C3 -159.0(6) . . . . ?
C5 Fe1 C2 C3 80.6(6) . . . . ?
C26 Fe1 C2 C3 -116.3(6) . . . . ?
C1 C2 C3 C4 -1.5(9) . . . . ?
Fe1 C2 C3 C4 -58.4(6) . . . . ?
C1 C2 C3 Fe1 57.0(5) . . . . ?
C27 Fe1 C3 C4 -117.6(6) . . . . ?
C1 Fe1 C3 C4 82.2(5) . . . . ?
C23 Fe1 C3 C4 -74.9(6) . . . . ?
C24 Fe1 C3 C4 -41.0(16) . . . . ?
C25 Fe1 C3 C4 167.7(8) . . . . ?
C5 Fe1 C3 C4 37.6(5) . . . . ?
C2 Fe1 C3 C4 119.8(8) . . . . ?
C26 Fe1 C3 C4 -158.9(6) . . . . ?
C27 Fe1 C3 C2 122.6(6) . . . . ?
C1 Fe1 C3 C2 -37.6(5) . . . . ?
C4 Fe1 C3 C2 -119.8(8) . . . . ?
C23 Fe1 C3 C2 165.3(5) . . . . ?
C24 Fe1 C3 C2 -160.7(13) . . . . ?
C25 Fe1 C3 C2 47.9(11) . . . . ?
C5 Fe1 C3 C2 -82.1(6) . . . . ?
C26 Fe1 C3 C2 81.3(7) . . . . ?
C2 C3 C4 C5 -1.8(11) . . . . ?
Fe1 C3 C4 C5 -60.8(7) . . . . ?
C2 C3 C4 Fe1 59.0(6) . . . . ?
C27 Fe1 C4 C3 78.1(6) . . . . ?
C1 Fe1 C4 C3 -82.4(5) . . . . ?
C23 Fe1 C4 C3 123.0(5) . . . . ?
C24 Fe1 C4 C3 166.9(5) . . . . ?
C25 Fe1 C4 C3 -160.6(13) . . . . ?
C5 Fe1 C4 C3 -120.6(8) . . . . ?
C2 Fe1 C4 C3 -38.6(5) . . . . ?
C26 Fe1 C4 C3 44.6(12) . . . . ?
C27 Fe1 C4 C5 -161.3(5) . . . . ?
C1 Fe1 C4 C5 38.2(5) . . . . ?
C23 Fe1 C4 C5 -116.4(6) . . . . ?
C24 Fe1 C4 C5 -72.5(7) . . . . ?
C25 Fe1 C4 C5 -40.0(17) . . . . ?
C3 Fe1 C4 C5 120.6(8) . . . . ?
C2 Fe1 C4 C5 82.0(6) . . . . ?
C26 Fe1 C4 C5 165.2(9) . . . . ?
C3 C4 C5 C1 4.2(10) . . . . ?
Fe1 C4 C5 C1 -56.8(5) . . . . ?
C3 C4 C5 Fe1 61.0(7) . . . . ?
C2 C1 C5 C4 -5.2(9) . . . . ?
C6 C1 C5 C4 178.6(7) . . . . ?
Fe1 C1 C5 C4 56.9(6) . . . . ?
C2 C1 C5 Fe1 -62.1(5) . . . . ?
C6 C1 C5 Fe1 121.7(7) . . . . ?
C27 Fe1 C5 C4 43.0(12) . . . . ?
C1 Fe1 C5 C4 -118.9(8) . . . . ?
C23 Fe1 C5 C4 81.8(6) . . . . ?
C24 Fe1 C5 C4 127.7(6) . . . . ?
C25 Fe1 C5 C4 167.6(6) . . . . ?
C3 Fe1 C5 C4 -36.0(5) . . . . ?
C2 Fe1 C5 C4 -81.2(6) . . . . ?
C26 Fe1 C5 C4 -156.6(13) . . . . ?
C27 Fe1 C5 C1 161.9(8) . . . . ?
C4 Fe1 C5 C1 118.9(8) . . . . ?
C23 Fe1 C5 C1 -159.3(5) . . . . ?
C24 Fe1 C5 C1 -113.4(5) . . . . ?
C25 Fe1 C5 C1 -73.5(6) . . . . ?
C3 Fe1 C5 C1 82.9(5) . . . . ?
C2 Fe1 C5 C1 37.7(5) . . . . ?
C26 Fe1 C5 C1 -37.7(16) . . . . ?
C10 N1 C6 C7 4.4(10) . . . . ?
Cu1 N1 C6 C7 -152.3(6) . . . . ?
C10 N1 C6 C1 -177.6(6) . . . . ?
Cu1 N1 C6 C1 25.7(10) . . . . ?
C2 C1 C6 N1 -151.8(7) . . . . ?
C5 C1 C6 N1 23.8(11) . . . . ?
Fe1 C1 C6 N1 113.7(7) . . . . ?
C2 C1 C6 C7 26.2(11) . . . . ?
C5 C1 C6 C7 -158.2(7) . . . . ?
Fe1 C1 C6 C7 -68.3(9) . . . . ?
N1 C6 C7 C8 -4.3(12) . . . . ?
C1 C6 C7 C8 177.6(8) . . . . ?
C6 C7 C8 C9 4.9(13) . . . . ?
C7 C8 C9 C10 -5.5(12) . . . . ?
C6 N1 C10 C9 -6.2(12) . . . . ?
Cu1 N1 C10 C9 154.3(7) . . . . ?
C6 N1 C10 C11 179.4(6) . . . . ?
Cu1 N1 C10 C11 -20.1(8) . . . . ?
C8 C9 C10 N1 6.6(12) . . . . ?
C8 C9 C10 C11 -179.1(7) . . . . ?
C15 N2 C11 C12 1.6(11) . . . . ?
Cu1 N2 C11 C12 171.1(5) . . . . ?
C15 N2 C11 C10 178.6(7) . . . . ?
Cu1 N2 C11 C10 -11.8(8) . . . . ?
N1 C10 C11 N2 22.7(10) . . . . ?
C9 C10 C11 N2 -152.3(7) . . . . ?
N1 C10 C11 C12 -160.3(6) . . . . ?
C9 C10 C11 C12 24.7(10) . . . . ?
N2 C11 C12 C13 -4.4(10) . . . . ?
C10 C11 C12 C13 178.7(7) . . . . ?
C11 C12 C13 C14 4.5(11) . . . . ?
C12 C13 C14 C15 -2.1(10) . . . . ?
C12 C13 C14 C19 176.7(7) . . . . ?
C11 N2 C15 C14 1.0(12) . . . . ?
Cu1 N2 C15 C14 -167.6(5) . . . . ?
C11 N2 C15 C16 -178.0(7) . . . . ?
Cu1 N2 C15 C16 13.5(11) . . . . ?
C19 C14 C15 N2 -179.7(7) . . . . ?
C13 C14 C15 N2 -0.7(11) . . . . ?
C19 C14 C15 C16 -0.7(10) . . . . ?
C13 C14 C15 C16 178.3(7) . . . . ?
N2 C15 C16 C17 177.3(8) . . . . ?
C14 C15 C16 C17 -1.7(11) . . . . ?
C15 C16 C17 C20 -46.7(11) . . . . ?
C15 C16 C17 C18 50.5(10) . . . . ?
C20 C17 C18 C19 28.0(6) . . . . ?
C16 C17 C18 C19 -85.6(8) . . . . ?
C15 C14 C19 C18 -48.2(10) . . . . ?
C13 C14 C19 C18 132.9(8) . . . . ?
C15 C14 C19 C20 47.1(9) . . . . ?
C13 C14 C19 C20 -131.8(8) . . . . ?
C17 C18 C19 C14 84.2(8) . . . . ?
C17 C18 C19 C20 -26.1(6) . . . . ?
C16 C17 C20 C22 -171.9(8) . . . . ?
C18 C17 C20 C22 80.4(9) . . . . ?
C16 C17 C20 C21 -39.5(12) . . . . ?
C18 C17 C20 C21 -147.2(8) . . . . ?
C16 C17 C20 C19 80.6(9) . . . . ?
C18 C17 C20 C19 -27.1(6) . . . . ?
C14 C19 C20 C17 -80.6(7) . . . . ?
C18 C19 C20 C17 28.2(7) . . . . ?
C14 C19 C20 C22 163.6(8) . . . . ?
C18 C19 C20 C22 -87.6(9) . . . . ?
C14 C19 C20 C21 46.4(10) . . . . ?
C18 C19 C20 C21 155.3(8) . . . . ?
C27 Fe1 C23 C28 119.4(11) . . . . ?
C1 Fe1 C23 C28 -72.9(12) . . . . ?
C4 Fe1 C23 C28 4.8(9) . . . . ?
C24 Fe1 C23 C28 -122.5(10) . . . . ?
C25 Fe1 C23 C28 -158.9(9) . . . . ?
C3 Fe1 C23 C28 44.6(10) . . . . ?
C5 Fe1 C23 C28 -38.3(9) . . . . ?
C2 Fe1 C23 C28 78.4(14) . . . . ?
C26 Fe1 C23 C28 156.9(9) . . . . ?
C1 Fe1 C23 C27 167.7(8) . . . . ?
C4 Fe1 C23 C27 -114.6(6) . . . . ?
C24 Fe1 C23 C27 118.1(7) . . . . ?
C25 Fe1 C23 C27 81.7(6) . . . . ?
C3 Fe1 C23 C27 -74.8(7) . . . . ?
C5 Fe1 C23 C27 -157.7(5) . . . . ?
C2 Fe1 C23 C27 -41.0(13) . . . . ?
C26 Fe1 C23 C27 37.5(6) . . . . ?
C27 Fe1 C23 C24 -118.1(7) . . . . ?
C1 Fe1 C23 C24 49.6(9) . . . . ?
C4 Fe1 C23 C24 127.3(5) . . . . ?
C25 Fe1 C23 C24 -36.4(5) . . . . ?
C3 Fe1 C23 C24 167.2(5) . . . . ?
C5 Fe1 C23 C24 84.2(5) . . . . ?
C2 Fe1 C23 C24 -159.0(11) . . . . ?
C26 Fe1 C23 C24 -80.6(6) . . . . ?
C28 C23 C24 C25 -173.8(9) . . . . ?
C27 C23 C24 C25 1.8(10) . . . . ?
Fe1 C23 C24 C25 60.3(6) . . . . ?
C28 C23 C24 Fe1 125.9(9) . . . . ?
C27 C23 C24 Fe1 -58.6(6) . . . . ?
C27 Fe1 C24 C25 -80.1(7) . . . . ?
C1 Fe1 C24 C25 81.7(7) . . . . ?
C4 Fe1 C24 C25 166.8(6) . . . . ?
C23 Fe1 C24 C25 -119.1(8) . . . . ?
C3 Fe1 C24 C25 -161.5(13) . . . . ?
C5 Fe1 C24 C25 125.5(6) . . . . ?
C2 Fe1 C24 C25 47.1(11) . . . . ?
C26 Fe1 C24 C25 -37.1(7) . . . . ?
C27 Fe1 C24 C23 39.1(5) . . . . ?
C1 Fe1 C24 C23 -159.1(4) . . . . ?
C4 Fe1 C24 C23 -74.1(6) . . . . ?
C25 Fe1 C24 C23 119.1(8) . . . . ?
C3 Fe1 C24 C23 -42.3(16) . . . . ?
C5 Fe1 C24 C23 -115.4(5) . . . . ?
C2 Fe1 C24 C23 166.3(8) . . . . ?
C26 Fe1 C24 C23 82.0(6) . . . . ?
C23 C24 C25 C26 0.4(10) . . . . ?
Fe1 C24 C25 C26 58.9(6) . . . . ?
C23 C24 C25 Fe1 -58.5(6) . . . . ?
C27 Fe1 C25 C24 85.5(7) . . . . ?
C1 Fe1 C25 C24 -114.8(6) . . . . ?
C4 Fe1 C25 C24 -41.8(17) . . . . ?
C23 Fe1 C25 C24 39.8(6) . . . . ?
C3 Fe1 C25 C24 168.1(8) . . . . ?
C5 Fe1 C25 C24 -73.4(7) . . . . ?
C2 Fe1 C25 C24 -157.3(6) . . . . ?
C26 Fe1 C25 C24 121.4(9) . . . . ?
C27 Fe1 C25 C26 -35.9(7) . . . . ?
C1 Fe1 C25 C26 123.7(7) . . . . ?
C4 Fe1 C25 C26 -163.3(13) . . . . ?
C23 Fe1 C25 C26 -81.6(7) . . . . ?
C24 Fe1 C25 C26 -121.4(9) . . . . ?
C3 Fe1 C25 C26 46.7(12) . . . . ?
C5 Fe1 C25 C26 165.2(7) . . . . ?
C2 Fe1 C25 C26 81.3(8) . . . . ?
C24 C25 C26 C27 -2.6(11) . . . . ?
Fe1 C25 C26 C27 55.4(6) . . . . ?
C24 C25 C26 Fe1 -58.1(7) . . . . ?
C1 Fe1 C26 C27 162.9(5) . . . . ?
C4 Fe1 C26 C27 48.1(12) . . . . ?
C23 Fe1 C26 C27 -39.5(6) . . . . ?
C24 Fe1 C26 C27 -86.2(6) . . . . ?
C25 Fe1 C26 C27 -121.9(9) . . . . ?
C3 Fe1 C26 C27 78.8(7) . . . . ?
C5 Fe1 C26 C27 -167.7(12) . . . . ?
C2 Fe1 C26 C27 122.3(6) . . . . ?
C27 Fe1 C26 C25 121.9(9) . . . . ?
C1 Fe1 C26 C25 -75.3(7) . . . . ?
C4 Fe1 C26 C25 170.0(8) . . . . ?
C23 Fe1 C26 C25 82.3(6) . . . . ?
C24 Fe1 C26 C25 35.7(6) . . . . ?
C3 Fe1 C26 C25 -159.3(5) . . . . ?
C5 Fe1 C26 C25 -45.8(17) . . . . ?
C2 Fe1 C26 C25 -115.8(6) . . . . ?
C25 C26 C27 C23 3.7(10) . . . . ?
Fe1 C26 C27 C23 59.6(6) . . . . ?
C25 C26 C27 Fe1 -55.9(6) . . . . ?
C28 C23 C27 C26 172.3(8) . . . . ?
C24 C23 C27 C26 -3.4(10) . . . . ?
Fe1 C23 C27 C26 -61.8(6) . . . . ?
C28 C23 C27 Fe1 -125.9(9) . . . . ?
C24 C23 C27 Fe1 58.4(6) . . . . ?
C1 Fe1 C27 C26 -46.3(14) . . . . ?
C4 Fe1 C27 C26 -157.6(6) . . . . ?
C23 Fe1 C27 C26 118.5(8) . . . . ?
C24 Fe1 C27 C26 78.7(6) . . . . ?
C25 Fe1 C27 C26 36.7(6) . . . . ?
C3 Fe1 C27 C26 -117.5(6) . . . . ?
C5 Fe1 C27 C26 171.4(8) . . . . ?
C2 Fe1 C27 C26 -75.3(7) . . . . ?
C1 Fe1 C27 C23 -164.8(9) . . . . ?
C4 Fe1 C27 C23 83.9(6) . . . . ?
C24 Fe1 C27 C23 -39.7(5) . . . . ?
C25 Fe1 C27 C23 -81.8(5) . . . . ?
C3 Fe1 C27 C23 124.0(5) . . . . ?
C5 Fe1 C27 C23 52.9(11) . . . . ?
C2 Fe1 C27 C23 166.2(5) . . . . ?
C26 Fe1 C27 C23 -118.5(8) . . . . ?
C32 N3 C28 C29 -1.7(14) . . . . ?
Cu2 N3 C28 C29 -163.5(7) . . . . ?
C32 N3 C28 C23 -173.3(8) . . . . ?
Cu2 N3 C28 C23 24.8(13) . . . . ?
C27 C23 C28 N3 -152.8(9) . . . . ?
C24 C23 C28 N3 22.0(15) . . . . ?
Fe1 C23 C28 N3 115.6(10) . . . . ?
C27 C23 C28 C29 35.6(14) . . . . ?
C24 C23 C28 C29 -149.7(9) . . . . ?
Fe1 C23 C28 C29 -56.1(13) . . . . ?
N3 C28 C29 C30 3.9(15) . . . . ?
C23 C28 C29 C30 176.0(9) . . . . ?
C28 C29 C30 C31 -2.1(16) . . . . ?
C29 C30 C31 C32 -2.1(19) . . . . ?
C28 N3 C32 C31 -2.3(13) . . . . ?
Cu2 N3 C32 C31 161.9(7) . . . . ?
C28 N3 C32 C33 -176.9(9) . . . . ?
Cu2 N3 C32 C33 -12.7(9) . . . . ?
C30 C31 C32 N3 4.3(16) . . . . ?
C30 C31 C32 C33 178.6(11) . . . . ?
C37 N4 C33 C34 -0.4(13) . . . . ?
Cu2 N4 C33 C34 171.8(8) . . . . ?
C37 N4 C33 C32 179.5(8) . . . . ?
Cu2 N4 C33 C32 -8.3(11) . . . . ?
N3 C32 C33 C34 -165.4(9) . . . . ?
C31 C32 C33 C34 20.4(15) . . . . ?
N3 C32 C33 N4 14.7(13) . . . . ?
C31 C32 C33 N4 -159.5(10) . . . . ?
N4 C33 C34 C35 -1.2(15) . . . . ?
C32 C33 C34 C35 178.9(9) . . . . ?
C33 C34 C35 C36 -2.0(15) . . . . ?
C34 C35 C36 C37 7.0(14) . . . . ?
C34 C35 C36 C41 -175.8(9) . . . . ?
C41 C36 C37 N4 173.2(9) . . . . ?
C35 C36 C37 N4 -9.9(15) . . . . ?
C41 C36 C37 C38 3.2(14) . . . . ?
C35 C36 C37 C38 -179.9(9) . . . . ?
C33 N4 C37 C36 7.0(14) . . . . ?
Cu2 N4 C37 C36 -163.8(8) . . . . ?
C33 N4 C37 C38 176.9(9) . . . . ?
Cu2 N4 C37 C38 6.1(11) . . . . ?
C36 C37 C38 C39 -3.1(12) . . . . ?
N4 C37 C38 C39 -174.6(8) . . . . ?
C37 C38 C39 C40 47.1(12) . . . . ?
C37 C38 C39 C42 -43.4(11) . . . . ?
C42 C39 C40 C41 28.4(7) . . . . ?
C38 C39 C40 C41 -79.2(10) . . . . ?
C37 C36 C41 C42 44.2(13) . . . . ?
C35 C36 C41 C42 -132.6(9) . . . . ?
C37 C36 C41 C40 -46.2(14) . . . . ?
C35 C36 C41 C40 137.0(10) . . . . ?
C39 C40 C41 C36 77.5(9) . . . . ?
C39 C40 C41 C42 -28.9(7) . . . . ?
C36 C41 C42 C39 -78.8(9) . . . . ?
C40 C41 C42 C39 28.4(7) . . . . ?
C36 C41 C42 C43 44.3(13) . . . . ?
C40 C41 C42 C43 151.5(10) . . . . ?
C36 C41 C42 C44 169.7(10) . . . . ?
C40 C41 C42 C44 -83.2(10) . . . . ?
C40 C39 C42 C41 -28.6(7) . . . . ?
C38 C39 C42 C41 79.5(9) . . . . ?
C40 C39 C42 C43 -158.2(9) . . . . ?
C38 C39 C42 C43 -50.2(12) . . . . ?
C40 C39 C42 C44 87.3(9) . . . . ?
C38 C39 C42 C44 -164.7(9) . . . . ?
C70 Fe2 C45 C49 123.3(6) . . . . ?
C47 Fe2 C45 C49 -85.2(6) . . . . ?
C68 Fe2 C45 C49 -152.1(17) . . . . ?
C71 Fe2 C45 C49 78.8(7) . . . . ?
C48 Fe2 C45 C49 -41.8(6) . . . . ?
C67 Fe2 C45 C49 40.9(12) . . . . ?
C69 Fe2 C45 C49 163.0(6) . . . . ?
C46 Fe2 C45 C49 -120.5(9) . . . . ?
C70 Fe2 C45 C46 -116.2(7) . . . . ?
C47 Fe2 C45 C46 35.3(6) . . . . ?
C68 Fe2 C45 C46 -32(2) . . . . ?
C71 Fe2 C45 C46 -160.7(6) . . . . ?
C49 Fe2 C45 C46 120.5(9) . . . . ?
C48 Fe2 C45 C46 78.7(7) . . . . ?
C67 Fe2 C45 C46 161.4(9) . . . . ?
C69 Fe2 C45 C46 -76.5(8) . . . . ?
C70 Fe2 C45 C50 2.6(8) . . . . ?
C47 Fe2 C45 C50 154.2(8) . . . . ?
C68 Fe2 C45 C50 87.2(19) . . . . ?
C71 Fe2 C45 C50 -41.9(8) . . . . ?
C49 Fe2 C45 C50 -120.7(9) . . . . ?
C48 Fe2 C45 C50 -162.5(8) . . . . ?
C67 Fe2 C45 C50 -79.7(12) . . . . ?
C69 Fe2 C45 C50 42.3(9) . . . . ?
C46 Fe2 C45 C50 118.9(10) . . . . ?
C49 C45 C46 C47 3.4(10) . . . . ?
C50 C45 C46 C47 -177.5(7) . . . . ?
Fe2 C45 C46 C47 -57.0(6) . . . . ?
C49 C45 C46 Fe2 60.4(6) . . . . ?
C50 C45 C46 Fe2 -120.5(8) . . . . ?
C70 Fe2 C46 C47 -156.6(6) . . . . ?
C45 Fe2 C46 C47 120.2(9) . . . . ?
C68 Fe2 C46 C47 -69.6(9) . . . . ?
C71 Fe2 C46 C47 167.2(9) . . . . ?
C49 Fe2 C46 C47 83.9(6) . . . . ?
C48 Fe2 C46 C47 37.0(5) . . . . ?
C67 Fe2 C46 C47 -32.3(18) . . . . ?
C69 Fe2 C46 C47 -115.5(7) . . . . ?
C70 Fe2 C46 C45 83.2(8) . . . . ?
C47 Fe2 C46 C45 -120.2(9) . . . . ?
C68 Fe2 C46 C45 170.2(7) . . . . ?
C71 Fe2 C46 C45 47.0(14) . . . . ?
C49 Fe2 C46 C45 -36.4(6) . . . . ?
C48 Fe2 C46 C45 -83.3(7) . . . . ?
C67 Fe2 C46 C45 -152.5(13) . . . . ?
C69 Fe2 C46 C45 124.2(7) . . . . ?
C45 C46 C47 C48 -4.6(10) . . . . ?
Fe2 C46 C47 C48 -60.9(7) . . . . ?
C45 C46 C47 Fe2 56.3(6) . . . . ?
C70 Fe2 C47 C46 48.7(12) . . . . ?
C45 Fe2 C47 C46 -37.9(6) . . . . ?
C68 Fe2 C47 C46 127.4(7) . . . . ?
C71 Fe2 C47 C46 -162.8(11) . . . . ?
C49 Fe2 C47 C46 -80.7(6) . . . . ?
C48 Fe2 C47 C46 -120.9(8) . . . . ?
C67 Fe2 C47 C46 168.4(6) . . . . ?
C69 Fe2 C47 C46 82.1(7) . . . . ?
C70 Fe2 C47 C48 169.5(10) . . . . ?
C45 Fe2 C47 C48 83.0(6) . . . . ?
C68 Fe2 C47 C48 -111.7(6) . . . . ?
C71 Fe2 C47 C48 -41.9(14) . . . . ?
C49 Fe2 C47 C48 40.1(5) . . . . ?
C67 Fe2 C47 C48 -70.8(7) . . . . ?
C69 Fe2 C47 C48 -157.0(5) . . . . ?
C46 Fe2 C47 C48 120.9(8) . . . . ?
C46 C47 C48 C49 4.0(10) . . . . ?
Fe2 C47 C48 C49 -58.7(6) . . . . ?
C46 C47 C48 Fe2 62.7(6) . . . . ?
C70 Fe2 C48 C47 -160.5(17) . . . . ?
C45 Fe2 C48 C47 -79.5(6) . . . . ?
C68 Fe2 C48 C47 84.4(6) . . . . ?
C71 Fe2 C48 C47 166.2(5) . . . . ?
C49 Fe2 C48 C47 -118.1(8) . . . . ?
C67 Fe2 C48 C47 127.6(6) . . . . ?
C69 Fe2 C48 C47 50.2(13) . . . . ?
C46 Fe2 C48 C47 -35.2(5) . . . . ?
C70 Fe2 C48 C49 -42(2) . . . . ?
C47 Fe2 C48 C49 118.1(8) . . . . ?
C45 Fe2 C48 C49 38.6(5) . . . . ?
C68 Fe2 C48 C49 -157.6(5) . . . . ?
C71 Fe2 C48 C49 -75.7(7) . . . . ?
C67 Fe2 C48 C49 -114.4(6) . . . . ?
C69 Fe2 C48 C49 168.2(8) . . . . ?
C46 Fe2 C48 C49 82.9(6) . . . . ?
C46 C45 C49 C48 -1.0(10) . . . . ?
C50 C45 C49 C48 180.0(8) . . . . ?
Fe2 C45 C49 C48 60.3(6) . . . . ?
C46 C45 C49 Fe2 -61.3(6) . . . . ?
C50 C45 C49 Fe2 119.7(9) . . . . ?
C47 C48 C49 C45 -1.7(10) . . . . ?
Fe2 C48 C49 C45 -61.0(6) . . . . ?
C47 C48 C49 Fe2 59.3(7) . . . . ?
C70 Fe2 C49 C45 -76.6(7) . . . . ?
C47 Fe2 C49 C45 78.0(6) . . . . ?
C68 Fe2 C49 C45 164.1(7) . . . . ?
C71 Fe2 C49 C45 -119.2(6) . . . . ?
C48 Fe2 C49 C45 115.2(9) . . . . ?
C67 Fe2 C49 C45 -160.8(6) . . . . ?
C69 Fe2 C49 C45 -48.3(15) . . . . ?
C46 Fe2 C49 C45 37.3(6) . . . . ?
C70 Fe2 C49 C48 168.2(7) . . . . ?
C47 Fe2 C49 C48 -37.2(7) . . . . ?
C45 Fe2 C49 C48 -115.2(9) . . . . ?
C68 Fe2 C49 C48 48.9(11) . . . . ?
C71 Fe2 C49 C48 125.5(7) . . . . ?
C67 Fe2 C49 C48 83.9(7) . . . . ?
C69 Fe2 C49 C48 -163.5(12) . . . . ?
C46 Fe2 C49 C48 -78.0(7) . . . . ?
C54 N5 C50 C51 -1.0(11) . . . . ?
Cu1 N5 C50 C51 -167.1(6) . . . . ?
C54 N5 C50 C45 -175.6(7) . . . . ?
Cu1 N5 C50 C45 18.2(10) . . . . ?
C49 C45 C50 N5 28.8(12) . . . . ?
C46 C45 C50 N5 -150.1(8) . . . . ?
Fe2 C45 C50 N5 119.1(7) . . . . ?
C49 C45 C50 C51 -145.9(8) . . . . ?
C46 C45 C50 C51 35.2(12) . . . . ?
Fe2 C45 C50 C51 -55.6(10) . . . . ?
N5 C50 C51 C52 3.6(12) . . . . ?
C45 C50 C51 C52 178.1(8) . . . . ?
C50 C51 C52 C53 -0.7(12) . . . . ?
C51 C52 C53 C54 -4.7(12) . . . . ?
C52 C53 C54 N5 7.7(12) . . . . ?
C52 C53 C54 C55 177.5(7) . . . . ?
C50 N5 C54 C53 -4.9(12) . . . . ?
Cu1 N5 C54 C53 163.7(7) . . . . ?
C50 N5 C54 C55 -175.3(6) . . . . ?
Cu1 N5 C54 C55 -6.7(8) . . . . ?
C59 N6 C55 C56 -2.4(11) . . . . ?
Cu1 N6 C55 C56 167.6(6) . . . . ?
C59 N6 C55 C54 178.6(7) . . . . ?
Cu1 N6 C55 C54 -11.4(8) . . . . ?
C53 C54 C55 C56 22.1(12) . . . . ?
N5 C54 C55 C56 -167.2(7) . . . . ?
C53 C54 C55 N6 -158.9(7) . . . . ?
N5 C54 C55 N6 11.8(10) . . . . ?
N6 C55 C56 C57 3.8(13) . . . . ?
C54 C55 C56 C57 -177.3(8) . . . . ?
C55 C56 C57 C58 -6.3(13) . . . . ?
C56 C57 C58 C59 7.5(12) . . . . ?
C56 C57 C58 C63 178.0(9) . . . . ?
C55 N6 C59 C58 3.9(12) . . . . ?
Cu1 N6 C59 C58 -164.6(6) . . . . ?
C55 N6 C59 C60 -173.9(7) . . . . ?
Cu1 N6 C59 C60 17.6(11) . . . . ?
C57 C58 C59 N6 -6.7(13) . . . . ?
C63 C58 C59 N6 -178.2(9) . . . . ?
C57 C58 C59 C60 170.9(9) . . . . ?
C63 C58 C59 C60 -0.6(13) . . . . ?
N6 C59 C60 C61 174.4(8) . . . . ?
C58 C59 C60 C61 -3.5(13) . . . . ?
C59 C60 C61 C64 -48.8(13) . . . . ?
C59 C60 C61 C62 50.8(11) . . . . ?
C60 C61 C62 C63 -86.6(9) . . . . ?
C64 C61 C62 C63 27.4(7) . . . . ?
C57 C58 C63 C62 141.1(10) . . . . ?
C59 C58 C63 C62 -48.1(12) . . . . ?
C57 C58 C63 C64 -121.2(10) . . . . ?
C59 C58 C63 C64 49.6(11) . . . . ?
C61 C62 C63 C58 82.2(9) . . . . ?
C61 C62 C63 C64 -24.9(7) . . . . ?
C60 C61 C64 C65 -36.3(13) . . . . ?
C62 C61 C64 C65 -146.0(9) . . . . ?
C60 C61 C64 C66 -173.2(11) . . . . ?
C62 C61 C64 C66 77.1(11) . . . . ?
C60 C61 C64 C63 85.3(10) . . . . ?
C62 C61 C64 C63 -24.4(7) . . . . ?
C58 C63 C64 C65 34.0(13) . . . . ?
C62 C63 C64 C65 144.4(10) . . . . ?
C58 C63 C64 C61 -83.4(9) . . . . ?
C62 C63 C64 C61 27.0(8) . . . . ?
C58 C63 C64 C66 175.3(9) . . . . ?
C62 C63 C64 C66 -74.3(10) . . . . ?
C70 Fe2 C67 C71 -37.2(6) . . . . ?
C47 Fe2 C67 C71 167.5(5) . . . . ?
C45 Fe2 C67 C71 54.8(12) . . . . ?
C68 Fe2 C67 C71 -120.0(9) . . . . ?
C49 Fe2 C67 C71 83.2(6) . . . . ?
C48 Fe2 C67 C71 128.4(6) . . . . ?
C69 Fe2 C67 C71 -78.7(6) . . . . ?
C46 Fe2 C67 C71 -168.4(13) . . . . ?
C70 Fe2 C67 C72 -159.8(11) . . . . ?
C47 Fe2 C67 C72 45.0(11) . . . . ?
C45 Fe2 C67 C72 -67.8(14) . . . . ?
C68 Fe2 C67 C72 117.4(12) . . . . ?
C71 Fe2 C67 C72 -122.5(12) . . . . ?
C49 Fe2 C67 C72 -39.3(10) . . . . ?
C48 Fe2 C67 C72 5.8(10) . . . . ?
C69 Fe2 C67 C72 158.7(11) . . . . ?
C46 Fe2 C67 C72 69.0(19) . . . . ?
C70 Fe2 C67 C68 82.8(8) . . . . ?
C47 Fe2 C67 C68 -72.4(8) . . . . ?
C45 Fe2 C67 C68 174.8(10) . . . . ?
C71 Fe2 C67 C68 120.0(9) . . . . ?
C49 Fe2 C67 C68 -156.7(7) . . . . ?
C48 Fe2 C67 C68 -111.6(7) . . . . ?
C69 Fe2 C67 C68 41.3(7) . . . . ?
C46 Fe2 C67 C68 -48.4(17) . . . . ?
C71 C67 C68 C69 -2.6(9) . . . . ?
C72 C67 C68 C69 174.8(8) . . . . ?
Fe2 C67 C68 C69 -61.3(5) . . . . ?
C71 C67 C68 Fe2 58.8(6) . . . . ?
C72 C67 C68 Fe2 -123.9(9) . . . . ?
C70 Fe2 C68 C67 -81.2(6) . . . . ?
C47 Fe2 C68 C67 126.8(6) . . . . ?
C45 Fe2 C68 C67 -171.3(15) . . . . ?
C71 Fe2 C68 C67 -36.4(6) . . . . ?
C49 Fe2 C68 C67 49.9(11) . . . . ?
C48 Fe2 C68 C67 85.1(7) . . . . ?
C69 Fe2 C68 C67 -115.9(9) . . . . ?
C46 Fe2 C68 C67 163.7(6) . . . . ?
C70 Fe2 C68 C69 34.6(6) . . . . ?
C47 Fe2 C68 C69 -117.3(6) . . . . ?
C45 Fe2 C68 C69 -55.5(19) . . . . ?
C71 Fe2 C68 C69 79.5(6) . . . . ?
C49 Fe2 C68 C69 165.8(8) . . . . ?
C48 Fe2 C68 C69 -159.1(7) . . . . ?
C67 Fe2 C68 C69 115.9(9) . . . . ?
C46 Fe2 C68 C69 -80.4(8) . . . . ?
C67 C68 C69 C70 5.9(10) . . . . ?
Fe2 C68 C69 C70 -55.6(6) . . . . ?
C67 C68 C69 Fe2 61.5(6) . . . . ?
C47 Fe2 C69 C70 -156.6(6) . . . . ?
C45 Fe2 C69 C70 -74.3(8) . . . . ?
C68 Fe2 C69 C70 121.5(9) . . . . ?
C71 Fe2 C69 C70 39.6(6) . . . . ?
C49 Fe2 C69 C70 -37.9(15) . . . . ?
C48 Fe2 C69 C70 168.5(10) . . . . ?
C67 Fe2 C69 C70 82.3(7) . . . . ?
C46 Fe2 C69 C70 -116.5(6) . . . . ?
C70 Fe2 C69 C68 -121.5(9) . . . . ?
C47 Fe2 C69 C68 81.9(6) . . . . ?
C45 Fe2 C69 C68 164.2(5) . . . . ?
C71 Fe2 C69 C68 -81.8(6) . . . . ?
C49 Fe2 C69 C68 -159.3(11) . . . . ?
C48 Fe2 C69 C68 47.0(13) . . . . ?
C67 Fe2 C69 C68 -39.2(5) . . . . ?
C46 Fe2 C69 C68 122.0(5) . . . . ?
C68 C69 C70 C71 -6.8(10) . . . . ?
Fe2 C69 C70 C71 -61.8(6) . . . . ?
C68 C69 C70 Fe2 54.9(6) . . . . ?
C47 Fe2 C70 C69 49.2(13) . . . . ?
C45 Fe2 C70 C69 125.1(6) . . . . ?
C68 Fe2 C70 C69 -38.6(6) . . . . ?
C71 Fe2 C70 C69 -117.9(9) . . . . ?
C49 Fe2 C70 C69 166.2(6) . . . . ?
C48 Fe2 C70 C69 -159.2(16) . . . . ?
C67 Fe2 C70 C69 -82.6(7) . . . . ?
C46 Fe2 C70 C69 81.9(8) . . . . ?
C47 Fe2 C70 C71 167.1(7) . . . . ?
C45 Fe2 C70 C71 -116.9(6) . . . . ?
C68 Fe2 C70 C71 79.3(6) . . . . ?
C49 Fe2 C70 C71 -75.8(7) . . . . ?
C48 Fe2 C70 C71 -41(2) . . . . ?
C67 Fe2 C70 C71 35.3(6) . . . . ?
C69 Fe2 C70 C71 117.9(9) . . . . ?
C46 Fe2 C70 C71 -160.2(5) . . . . ?
C72 C67 C71 C70 -178.7(9) . . . . ?
C68 C67 C71 C70 -1.5(10) . . . . ?
Fe2 C67 C71 C70 56.7(6) . . . . ?
C72 C67 C71 Fe2 124.7(10) . . . . ?
C68 C67 C71 Fe2 -58.1(6) . . . . ?
C69 C70 C71 C67 5.5(10) . . . . ?
Fe2 C70 C71 C67 -58.3(7) . . . . ?
C69 C70 C71 Fe2 63.8(6) . . . . ?
C70 Fe2 C71 C67 121.8(9) . . . . ?
C47 Fe2 C71 C67 -37.5(14) . . . . ?
C45 Fe2 C71 C67 -154.9(6) . . . . ?
C68 Fe2 C71 C67 37.8(7) . . . . ?
C49 Fe2 C71 C67 -113.8(6) . . . . ?
C48 Fe2 C71 C67 -69.9(6) . . . . ?
C69 Fe2 C71 C67 84.9(7) . . . . ?
C46 Fe2 C71 C67 170.8(10) . . . . ?
C47 Fe2 C71 C70 -159.3(12) . . . . ?
C45 Fe2 C71 C70 83.3(8) . . . . ?
C68 Fe2 C71 C70 -84.0(8) . . . . ?
C49 Fe2 C71 C70 124.3(7) . . . . ?
C48 Fe2 C71 C70 168.3(7) . . . . ?
C67 Fe2 C71 C70 -121.8(9) . . . . ?
C69 Fe2 C71 C70 -36.9(7) . . . . ?
C46 Fe2 C71 C70 49.0(13) . . . . ?
C76 N7 C72 C67 -175.0(8) . . . . ?
Cu2 N7 C72 C67 29.9(11) . . . . ?
C76 N7 C72 C73 5.6(12) . . . . ?
Cu2 N7 C72 C73 -149.5(7) . . . . ?
C71 C67 C72 N7 26.2(13) . . . . ?
C68 C67 C72 N7 -150.6(8) . . . . ?
Fe2 C67 C72 N7 120.0(9) . . . . ?
C71 C67 C72 C73 -154.4(9) . . . . ?
C68 C67 C72 C73 28.7(14) . . . . ?
Fe2 C67 C72 C73 -60.6(13) . . . . ?
N7 C72 C73 C74 -0.3(15) . . . . ?
C67 C72 C73 C74 -179.6(11) . . . . ?
C72 C73 C74 C75 -6.6(18) . . . . ?
C73 C74 C75 C76 8.0(17) . . . . ?
C74 C75 C76 N7 -2.6(15) . . . . ?
C74 C75 C76 C77 171.4(10) . . . . ?
C72 N7 C76 C75 -4.1(13) . . . . ?
Cu2 N7 C76 C75 155.4(8) . . . . ?
C72 N7 C76 C77 -179.0(7) . . . . ?
Cu2 N7 C76 C77 -19.5(8) . . . . ?
C81 N8 C77 C78 -0.3(13) . . . . ?
Cu2 N8 C77 C78 174.0(7) . . . . ?
C81 N8 C77 C76 179.7(8) . . . . ?
Cu2 N8 C77 C76 -6.0(9) . . . . ?
C75 C76 C77 N8 -156.9(10) . . . . ?
N7 C76 C77 N8 17.7(11) . . . . ?
C75 C76 C77 C78 23.1(14) . . . . ?
N7 C76 C77 C78 -162.3(8) . . . . ?
N8 C77 C78 C79 -4.6(16) . . . . ?
C76 C77 C78 C79 175.4(12) . . . . ?
C77 C78 C79 C80 8(2) . . . . ?
C78 C79 C80 C85 170.1(16) . . . . ?
C78 C79 C80 C81 -6(2) . . . . ?
C77 N8 C81 C82 -176.5(8) . . . . ?
Cu2 N8 C81 C82 9.5(12) . . . . ?
C77 N8 C81 C80 2.7(13) . . . . ?
Cu2 N8 C81 C80 -171.4(6) . . . . ?
C85 C80 C81 N8 -176.3(9) . . . . ?
C79 C80 C81 N8 -0.4(14) . . . . ?
C85 C80 C81 C82 2.9(14) . . . . ?
C79 C80 C81 C82 178.8(10) . . . . ?
N8 C81 C82 C83 175.0(8) . . . . ?
C80 C81 C82 C83 -4.2(11) . . . . ?
C81 C82 C83 C86 -42.0(11) . . . . ?
C81 C82 C83 C84 50.1(9) . . . . ?
C86 C83 C84 C85 28.7(6) . . . . ?
C82 C83 C84 C85 -84.5(7) . . . . ?
C79 C80 C85 C86 -133.2(13) . . . . ?
C81 C80 C85 C86 41.9(13) . . . . ?
C79 C80 C85 C84 140.1(13) . . . . ?
C81 C80 C85 C84 -44.7(13) . . . . ?
C83 C84 C85 C80 80.3(9) . . . . ?
C83 C84 C85 C86 -27.7(6) . . . . ?
C84 C83 C86 C87 -150.0(10) . . . . ?
C82 C83 C86 C87 -43.7(13) . . . . ?
C84 C83 C86 C88 85.0(9) . . . . ?
C82 C83 C86 C88 -168.6(8) . . . . ?
C84 C83 C86 C85 -28.8(7) . . . . ?
C82 C83 C86 C85 77.5(9) . . . . ?
C80 C85 C86 C83 -75.7(9) . . . . ?
C84 C85 C86 C83 28.3(6) . . . . ?
C80 C85 C86 C87 48.9(12) . . . . ?
C84 C85 C86 C87 152.8(9) . . . . ?
C80 C85 C86 C88 178.0(9) . . . . ?
C84 C85 C86 C88 -78.0(9) . . . . ?
